data_7132602
loop_
_publ_author_name
'Guthardt, Robin'
'Jones, Cameron'

_publ_section_title
;
 A bromo(boryloxy) silylene and its heavier analogues.
;
_journal_issue 12
_journal_name_full 'Chemical communications (Cambridge, England)'
_journal_page_first 1583
_journal_page_last 1586
_journal_paper_doi 10.1039/d3cc05760g
_journal_volume 60
_journal_year 2024
_chemical_formula_moiety '2(C54 H76 B3 Br3 N6 O Si)'
_chemical_formula_sum 'C108 H152 B6 Br6 N12 O2 Si2'
_chemical_formula_weight 2250.91
_space_group_crystal_system orthorhombic
_space_group_IT_number 19
_space_group_name_Hall 'P 2ac 2ab'
_space_group_name_H-M_alt 'P 21 21 21'
_atom_sites_solution_hydrogens geom
_audit_creation_date 2023-10-27
_audit_creation_method
;
Olex2 1.5
(compiled 2023.08.24 svn.re1ec1418 for OlexSys, GUI svn.r6817)
;
_audit_update_record
;
2023-11-23 deposited with the CCDC.	2024-01-09 downloaded from the CCDC.
;
_cell_angle_alpha 90
_cell_angle_beta 90
_cell_angle_gamma 90
_cell_formula_units_Z 4
_cell_length_a 19.58760(10)
_cell_length_b 23.29940(10)
_cell_length_c 24.94380(10)
_cell_measurement_reflns_used 153105
_cell_measurement_temperature 123.00(10)
_cell_measurement_theta_max 79.9640
_cell_measurement_theta_min 3.7700
_cell_volume 11383.83(9)
_computing_molecular_graphics 'Olex2 1.5 (Dolomanov et al., 2009)'
_computing_publication_material 'Olex2 1.5 (Dolomanov et al., 2009)'
_computing_structure_refinement 'SHELXL-2018/3 (Sheldrick, 2018)'
_computing_structure_solution 'SHELXT 2018/2 (Sheldrick, 2018)'
_diffrn_ambient_temperature 123(2)
_diffrn_measured_fraction_theta_full 0.999
_diffrn_measured_fraction_theta_max 0.996
_diffrn_measurement_device_type 'XtaLAB Synergy, Dualflex, HyPix'
_diffrn_measurement_method '\w scans'
_diffrn_radiation_type CuK\a
_diffrn_radiation_wavelength 1.54184
_diffrn_reflns_av_R_equivalents 0.0583
_diffrn_reflns_av_unetI/netI 0.0250
_diffrn_reflns_Laue_measured_fraction_full 0.999
_diffrn_reflns_Laue_measured_fraction_max 0.996
_diffrn_reflns_limit_h_max 23
_diffrn_reflns_limit_h_min -25
_diffrn_reflns_limit_k_max 29
_diffrn_reflns_limit_k_min -29
_diffrn_reflns_limit_l_max 31
_diffrn_reflns_limit_l_min -22
_diffrn_reflns_number 236655
_diffrn_reflns_point_group_measured_fraction_full 0.999
_diffrn_reflns_point_group_measured_fraction_max 0.992
_diffrn_reflns_theta_full 67.684
_diffrn_reflns_theta_max 80.369
_diffrn_reflns_theta_min 3.439
_exptl_absorpt_coefficient_mu 3.144
_exptl_absorpt_correction_T_max 0.626
_exptl_absorpt_correction_T_min 0.081
_exptl_absorpt_correction_type gaussian
_exptl_absorpt_process_details
;
CrysAlisPro 1.171.42.70a (Rigaku Oxford Diffraction, 2022)
Numerical absorption correction based on gaussian integration over
a multifaceted crystal model
Empirical absorption correction using spherical harmonics,
implemented in SCALE3 ABSPACK scaling algorithm.
;
_exptl_crystal_colour yellow
_exptl_crystal_colour_primary yellow
_exptl_crystal_density_diffrn 1.313
_exptl_crystal_description plate
_exptl_crystal_F_000 4672
_exptl_crystal_size_max 0.233
_exptl_crystal_size_mid 0.2
_exptl_crystal_size_min 0.1
_refine_diff_density_max 0.487
_refine_diff_density_min -0.617
_refine_diff_density_rms 0.069
_refine_ls_abs_structure_details
;
 Flack x determined using 10827 quotients [(I+)-(I-)]/[(I+)+(I-)]
 (Parsons, Flack and Wagner, Acta Cryst. B69 (2013) 249-259).
;
_refine_ls_abs_structure_Flack 0.228(4)
_refine_ls_extinction_method none
_refine_ls_goodness_of_fit_ref 1.036
_refine_ls_hydrogen_treatment constr
_refine_ls_matrix_type full
_refine_ls_number_parameters 1287
_refine_ls_number_reflns 24733
_refine_ls_number_restraints 0
_refine_ls_restrained_S_all 1.036
_refine_ls_R_factor_all 0.0358
_refine_ls_R_factor_gt 0.0349
_refine_ls_shift/su_max 0.001
_refine_ls_shift/su_mean 0.000
_refine_ls_structure_factor_coef Fsqd
_refine_ls_weighting_details 'w=1/[\s^2^(Fo^2^)+(0.0619P)^2^+5.6004P] where P=(Fo^2^+2Fc^2^)/3'
_refine_ls_weighting_scheme calc
_refine_ls_wR_factor_gt 0.0958
_refine_ls_wR_factor_ref 0.0967
_reflns_Friedel_coverage 0.851
_reflns_Friedel_fraction_full 1.000
_reflns_Friedel_fraction_max 0.988
_reflns_number_gt 24022
_reflns_number_total 24733
_reflns_threshold_expression 'I > 2\s(I)'
_cod_data_source_file d3cc05760g2.cif
_cod_data_source_block exp_3094_auto
_cod_depositor_comments 'Adding full bibliography for 7132597--7132603.cif.'
_cod_original_cell_volume 11383.84(9)
_cod_database_code 7132602
_shelx_shelxl_version_number 2018/3
_shelx_space_group_comment
;
The symmetry employed for this shelxl refinement is uniquely defined
by the following loop, which should always be used as a source of
symmetry information in preference to the above space-group names.
They are only intended as comments.
;
_shelx_estimated_absorpt_t_max 0.744
_shelx_estimated_absorpt_t_min 0.528
_olex2_refinement_description
;
1. Others
 Sof(C107)=Sof(H10G)=Sof(H10H)=Sof(H10I)=Sof(C108)=Sof(H10J)=Sof(H10K)=
 Sof(H10L)=Sof(C1A)=Sof(H1A)=1-FVAR(1)
 Sof(C106)=Sof(H106)=Sof(C1B)=Sof(H1BA)=Sof(H1BB)=Sof(H1BC)=Sof(C1C)=Sof(H1CA)=
 Sof(H1CB)=Sof(H1CC)=FVAR(1)
2.a Ternary CH refined with riding coordinates:
 C13(H13), C16(H16), C25(H25), C28(H28), C37(H37), C40(H40), C49(H49),
 C52(H52), C67(H67), C70(H70), C79(H79), C82(H82), C91(H91), C94(H94),
 C103(H103), C106(H106), C1A(H1A)
2.b Secondary CH2 refined with riding coordinates:
 C1(H1B,H1C), C2(H2A,H2B), C55(H55A,H55B), C56(H56A,H56B)
2.c Aromatic/amide H refined with riding coordinates:
 C3(H3), C4(H4), C5(H5), C6(H6), C9(H9), C10(H10), C11(H11), C21(H21),
 C22(H22), C23(H23), C33(H33), C34(H34), C35(H35), C45(H45), C46(H46), C47(H47),
  C57(H57), C58(H58), C59(H59), C60(H60), C63(H63), C64(H64), C65(H65),
 C75(H75), C76(H76), C77(H77), C87(H87), C88(H88), C89(H89), C99(H99),
 C100(H100), C101(H101)
2.d Idealised Me refined as rotating group:
 C14(H14A,H14B,H14C), C15(H15A,H15B,H15C), C17(H17A,H17B,H17C), C18(H18A,H18B,
 H18C), C26(H26A,H26B,H26C), C27(H27A,H27B,H27C), C29(H29A,H29B,H29C), C30(H30A,
 H30B,H30C), C38(H38A,H38B,H38C), C39(H39A,H39B,H39C), C41(H41A,H41B,H41C),
 C42(H42A,H42B,H42C), C50(H50A,H50B,H50C), C51(H51A,H51B,H51C), C53(H53A,H53B,
 H53C), C54(H54A,H54B,H54C), C68(H68A,H68B,H68C), C69(H69A,H69B,H69C), C71(H71A,
 H71B,H71C), C72(H72A,H72B,H72C), C80(H80A,H80B,H80C), C81(H81A,H81B,H81C),
 C83(H83A,H83B,H83C), C84(H84A,H84B,H84C), C92(H92A,H92B,H92C), C93(H93A,H93B,
 H93C), C95(H95A,H95B,H95C), C96(H96A,H96B,H96C), C104(H10A,H10B,H10C),
 C105(H10D,H10E,H10F), C107(H10G,H10H,H10I), C108(H10J,H10K,H10L), C1B(H1BA,
 H1BB,H1BC), C1C(H1CA,H1CB,H1CC)
;
_olex2_submission_special_instructions 'No special instructions were received'

loop_
_space_group_symop_operation_xyz
'x, y, z'
'-x+1/2, -y, z+1/2'
'-x, y+1/2, -z+1/2'
'x+1/2, -y+1/2, -z'

loop_
_atom_site_label
_atom_site_type_symbol
_atom_site_fract_x
_atom_site_fract_y
_atom_site_fract_z
_atom_site_U_iso_or_equiv
_atom_site_adp_type
_atom_site_occupancy
_atom_site_site_symmetry_order
_atom_site_calc_flag
_atom_site_refinement_flags_posn
_atom_site_refinement_flags_adp
_atom_site_refinement_flags_occupancy
_atom_site_disorder_assembly
_atom_site_disorder_group
Br01 Br -0.20790(2) 0.76724(2) 0.61345(2) 0.03892(9) Uani 1 1 d . . . . .
Br02 Br -0.12946(2) 0.70968(2) 0.73183(2) 0.03611(9) Uani 1 1 d . . . . .
Br03 Br -0.11775(2) 0.85729(2) 0.70272(2) 0.03589(9) Uani 1 1 d . . . . .
Si1 Si -0.11980(5) 0.77155(4) 0.66714(4) 0.02535(16) Uani 1 1 d . . . . .
O1 O -0.05350(12) 0.75797(10) 0.63294(9) 0.0258(5) Uani 1 1 d . . . . .
N1 N 0.06607(14) 0.78024(12) 0.65968(11) 0.0242(5) Uani 1 1 d . . . . .
N2 N 0.03919(14) 0.68448(12) 0.63722(11) 0.0233(5) Uani 1 1 d . . . . .
N3 N 0.09517(15) 0.86980(12) 0.71560(11) 0.0260(6) Uani 1 1 d . . . . .
N4 N 0.05491(15) 0.88795(11) 0.63144(10) 0.0231(5) Uani 1 1 d . . . . .
N5 N 0.03523(16) 0.60978(12) 0.56177(11) 0.0272(6) Uani 1 1 d . . . . .
N6 N -0.01901(15) 0.58208(12) 0.63834(11) 0.0249(5) Uani 1 1 d . . . . .
C1 C 0.12568(17) 0.74418(14) 0.67422(14) 0.0273(6) Uani 1 1 d . . . . .
H1B H 0.126549 0.736348 0.713226 0.033 Uiso 1 1 calc R U . . .
H1C H 0.168973 0.763059 0.663796 0.033 Uiso 1 1 calc R U . . .
C2 C 0.11473(17) 0.68917(14) 0.64249(14) 0.0280(6) Uani 1 1 d . . . . .
H2A H 0.136687 0.691683 0.606817 0.034 Uiso 1 1 calc R U . . .
H2B H 0.133612 0.655688 0.661915 0.034 Uiso 1 1 calc R U . . .
C3 C 0.09446(19) 0.92927(14) 0.70672(14) 0.0288(7) Uani 1 1 d . . . . .
H3 H 0.108696 0.957551 0.731774 0.035 Uiso 1 1 calc R U . . .
C4 C 0.07054(18) 0.93996(14) 0.65730(13) 0.0269(6) Uani 1 1 d . . . . .
H4 H 0.064999 0.977049 0.642081 0.032 Uiso 1 1 calc R U . . .
C5 C -0.01710(19) 0.53621(15) 0.60182(14) 0.0304(7) Uani 1 1 d . . . . .
H5 H -0.035392 0.499065 0.608181 0.037 Uiso 1 1 calc R U . . .
C6 C 0.0143(2) 0.55262(15) 0.55678(15) 0.0312(7) Uani 1 1 d . . . . .
H6 H 0.021342 0.529122 0.526146 0.037 Uiso 1 1 calc R U . . .
C7 C 0.12913(18) 0.84759(14) 0.76227(13) 0.0281(6) Uani 1 1 d . . . . .
C8 C 0.0908(2) 0.82432(16) 0.80443(14) 0.0320(7) Uani 1 1 d . . . . .
C9 C 0.1250(2) 0.80492(18) 0.84985(15) 0.0388(8) Uani 1 1 d . . . . .
H9 H 0.099898 0.787643 0.878189 0.047 Uiso 1 1 calc R U . . .
C10 C 0.1957(2) 0.8106(2) 0.85420(17) 0.0438(9) Uani 1 1 d . . . . .
H10 H 0.218631 0.798649 0.885853 0.053 Uiso 1 1 calc R U . . .
C11 C 0.2317(2) 0.8336(2) 0.81234(18) 0.0413(9) Uani 1 1 d . . . . .
H11 H 0.279843 0.837439 0.815614 0.050 Uiso 1 1 calc R U . . .
C12 C 0.2004(2) 0.85157(16) 0.76513(15) 0.0339(7) Uani 1 1 d . . . . .
C13 C 0.0135(2) 0.82436(17) 0.80233(14) 0.0337(7) Uani 1 1 d . . . . .
H13 H -0.000294 0.818224 0.764144 0.040 Uiso 1 1 calc R U . . .
C14 C -0.0127(2) 0.8838(2) 0.81934(18) 0.0440(9) Uani 1 1 d . . . . .
H14A H 0.000091 0.891099 0.856706 0.066 Uiso 1 1 calc R U . . .
H14B H -0.062539 0.884998 0.815903 0.066 Uiso 1 1 calc R U . . .
H14C H 0.007601 0.913261 0.796267 0.066 Uiso 1 1 calc R U . . .
C15 C -0.0202(2) 0.7775(2) 0.83572(16) 0.0431(9) Uani 1 1 d . . . . .
H15A H -0.001643 0.740088 0.825357 0.065 Uiso 1 1 calc R U . . .
H15B H -0.069586 0.777976 0.829495 0.065 Uiso 1 1 calc R U . . .
H15C H -0.010991 0.784435 0.873797 0.065 Uiso 1 1 calc R U . . .
C16 C 0.2428(2) 0.87434(18) 0.71845(16) 0.0369(8) Uani 1 1 d . . . . .
H16 H 0.211715 0.879368 0.686990 0.044 Uiso 1 1 calc R U . . .
C17 C 0.2732(2) 0.9326(2) 0.7320(2) 0.0472(10) Uani 1 1 d . . . . .
H17A H 0.303063 0.929002 0.763344 0.071 Uiso 1 1 calc R U . . .
H17B H 0.236428 0.959832 0.739916 0.071 Uiso 1 1 calc R U . . .
H17C H 0.299857 0.946660 0.701394 0.071 Uiso 1 1 calc R U . . .
C18 C 0.2987(2) 0.8320(2) 0.7025(2) 0.0470(10) Uani 1 1 d . . . . .
H18A H 0.321737 0.845761 0.670063 0.071 Uiso 1 1 calc R U . . .
H18B H 0.278404 0.794301 0.695515 0.071 Uiso 1 1 calc R U . . .
H18C H 0.332008 0.828749 0.731696 0.071 Uiso 1 1 calc R U . . .
C19 C 0.04120(18) 0.88759(14) 0.57495(13) 0.0254(6) Uani 1 1 d . . . . .
C20 C 0.0901(2) 0.86328(15) 0.54015(14) 0.0306(7) Uani 1 1 d . . . . .
C21 C 0.0764(2) 0.86372(17) 0.48504(15) 0.0385(8) Uani 1 1 d . . . . .
H21 H 0.108343 0.847271 0.460881 0.046 Uiso 1 1 calc R U . . .
C22 C 0.0167(2) 0.88782(18) 0.46527(15) 0.0391(9) Uani 1 1 d . . . . .
H22 H 0.007867 0.887225 0.427837 0.047 Uiso 1 1 calc R U . . .
C23 C -0.0296(2) 0.91261(16) 0.49969(14) 0.0344(8) Uani 1 1 d . . . . .
H23 H -0.070231 0.929093 0.485635 0.041 Uiso 1 1 calc R U . . .
C24 C -0.01795(19) 0.91392(15) 0.55507(14) 0.0284(7) Uani 1 1 d . . . . .
C25 C 0.1593(2) 0.84307(16) 0.56004(15) 0.0331(7) Uani 1 1 d . . . . .
H25 H 0.153437 0.830460 0.598078 0.040 Uiso 1 1 calc R U . . .
C26 C 0.1884(3) 0.7919(2) 0.5286(2) 0.0473(10) Uani 1 1 d . . . . .
H26A H 0.152637 0.763099 0.523431 0.071 Uiso 1 1 calc R U . . .
H26B H 0.226357 0.774965 0.548771 0.071 Uiso 1 1 calc R U . . .
H26C H 0.204938 0.805143 0.493647 0.071 Uiso 1 1 calc R U . . .
C27 C 0.2097(2) 0.8929(2) 0.5600(2) 0.0472(10) Uani 1 1 d . . . . .
H27A H 0.214055 0.908205 0.523550 0.071 Uiso 1 1 calc R U . . .
H27B H 0.254378 0.879420 0.572445 0.071 Uiso 1 1 calc R U . . .
H27C H 0.193157 0.923198 0.583972 0.071 Uiso 1 1 calc R U . . .
C28 C -0.06772(19) 0.94726(16) 0.58991(14) 0.0311(7) Uani 1 1 d . . . . .
H28 H -0.057378 0.938514 0.628304 0.037 Uiso 1 1 calc R U . . .
C29 C -0.1424(2) 0.9308(2) 0.57888(19) 0.0471(10) Uani 1 1 d . . . . .
H29A H -0.155053 0.943158 0.542669 0.071 Uiso 1 1 calc R U . . .
H29B H -0.172053 0.949674 0.605127 0.071 Uiso 1 1 calc R U . . .
H29C H -0.147563 0.889092 0.581800 0.071 Uiso 1 1 calc R U . . .
C30 C -0.0586(2) 1.01202(18) 0.58111(16) 0.0399(9) Uani 1 1 d . . . . .
H30A H -0.010524 1.022302 0.586370 0.060 Uiso 1 1 calc R U . . .
H30B H -0.086887 1.033111 0.606825 0.060 Uiso 1 1 calc R U . . .
H30C H -0.072467 1.021979 0.544536 0.060 Uiso 1 1 calc R U . . .
C31 C -0.05753(18) 0.57675(14) 0.68705(13) 0.0252(6) Uani 1 1 d . . . . .
C32 C -0.02415(19) 0.57975(14) 0.73683(14) 0.0278(6) Uani 1 1 d . . . . .
C33 C -0.0636(2) 0.57769(16) 0.78340(14) 0.0313(7) Uani 1 1 d . . . . .
H33 H -0.041942 0.581032 0.817328 0.038 Uiso 1 1 calc R U . . .
C34 C -0.1339(2) 0.57085(15) 0.78101(15) 0.0332(7) Uani 1 1 d . . . . .
H34 H -0.160132 0.570023 0.813027 0.040 Uiso 1 1 calc R U . . .
C35 C -0.16538(19) 0.56528(15) 0.73191(16) 0.0310(7) Uani 1 1 d . . . . .
H35 H -0.213299 0.559155 0.730603 0.037 Uiso 1 1 calc R U . . .
C36 C -0.12881(18) 0.56838(14) 0.68418(14) 0.0276(6) Uani 1 1 d . . . . .
C37 C 0.05267(19) 0.58233(16) 0.74177(15) 0.0318(7) Uani 1 1 d . . . . .
H37 H 0.071885 0.589290 0.705199 0.038 Uiso 1 1 calc R U . . .
C38 C 0.0759(2) 0.6313(2) 0.7780(2) 0.0474(10) Uani 1 1 d . . . . .
H38A H 0.055534 0.667357 0.765601 0.071 Uiso 1 1 calc R U . . .
H38B H 0.125766 0.634358 0.776756 0.071 Uiso 1 1 calc R U . . .
H38C H 0.061302 0.623645 0.814881 0.071 Uiso 1 1 calc R U . . .
C39 C 0.0803(2) 0.52461(19) 0.76182(18) 0.0399(8) Uani 1 1 d . . . . .
H39A H 0.062156 0.516781 0.797697 0.060 Uiso 1 1 calc R U . . .
H39B H 0.130244 0.526120 0.763326 0.060 Uiso 1 1 calc R U . . .
H39C H 0.066092 0.494044 0.737235 0.060 Uiso 1 1 calc R U . . .
C40 C -0.1675(2) 0.56289(18) 0.63124(16) 0.0349(8) Uani 1 1 d . . . . .
H40 H -0.135575 0.573270 0.601477 0.042 Uiso 1 1 calc R U . . .
C41 C -0.1910(2) 0.5008(2) 0.6226(2) 0.0474(10) Uani 1 1 d . . . . .
H41A H -0.151558 0.474996 0.624913 0.071 Uiso 1 1 calc R U . . .
H41B H -0.212103 0.497200 0.587156 0.071 Uiso 1 1 calc R U . . .
H41C H -0.224324 0.490430 0.650276 0.071 Uiso 1 1 calc R U . . .
C42 C -0.2293(2) 0.6031(2) 0.6284(2) 0.0505(11) Uani 1 1 d . . . . .
H42A H -0.263475 0.591035 0.654805 0.076 Uiso 1 1 calc R U . . .
H42B H -0.249152 0.601623 0.592420 0.076 Uiso 1 1 calc R U . . .
H42C H -0.214720 0.642482 0.636336 0.076 Uiso 1 1 calc R U . . .
C43 C 0.06371(18) 0.64027(15) 0.51690(13) 0.0284(7) Uani 1 1 d . . . . .
C44 C 0.1308(2) 0.62730(16) 0.50030(14) 0.0318(7) Uani 1 1 d . . . . .
C45 C 0.1547(2) 0.65392(18) 0.45385(16) 0.0368(8) Uani 1 1 d . . . . .
H45 H 0.199050 0.644906 0.441017 0.044 Uiso 1 1 calc R U . . .
C46 C 0.1153(2) 0.69308(19) 0.42609(15) 0.0394(8) Uani 1 1 d . . . . .
H46 H 0.132704 0.710622 0.394540 0.047 Uiso 1 1 calc R U . . .
C47 C 0.0506(2) 0.70680(19) 0.44415(15) 0.0379(8) Uani 1 1 d . . . . .
H47 H 0.024371 0.734563 0.425313 0.045 Uiso 1 1 calc R U . . .
C48 C 0.02307(19) 0.68055(16) 0.48957(14) 0.0309(7) Uani 1 1 d . . . . .
C49 C 0.1766(2) 0.58634(18) 0.53055(17) 0.0376(8) Uani 1 1 d . . . . .
H49 H 0.152890 0.575424 0.564561 0.045 Uiso 1 1 calc R U . . .
C50 C 0.2444(2) 0.6145(2) 0.5453(2) 0.0464(10) Uani 1 1 d . . . . .
H50A H 0.271150 0.621242 0.512750 0.070 Uiso 1 1 calc R U . . .
H50B H 0.269900 0.589235 0.569507 0.070 Uiso 1 1 calc R U . . .
H50C H 0.235621 0.651225 0.563281 0.070 Uiso 1 1 calc R U . . .
C51 C 0.1886(3) 0.5313(2) 0.4979(2) 0.0515(11) Uani 1 1 d . . . . .
H51A H 0.144974 0.511761 0.492029 0.077 Uiso 1 1 calc R U . . .
H51B H 0.219548 0.505868 0.517652 0.077 Uiso 1 1 calc R U . . .
H51C H 0.209051 0.541215 0.463264 0.077 Uiso 1 1 calc R U . . .
C52 C -0.0500(2) 0.69371(17) 0.50699(15) 0.0338(7) Uani 1 1 d . . . . .
H52 H -0.051518 0.689450 0.546860 0.041 Uiso 1 1 calc R U . . .
C53 C -0.0729(3) 0.7543(2) 0.4943(2) 0.0514(11) Uani 1 1 d . . . . .
H53A H -0.039181 0.781669 0.508105 0.077 Uiso 1 1 calc R U . . .
H53B H -0.117207 0.761584 0.511262 0.077 Uiso 1 1 calc R U . . .
H53C H -0.077125 0.758917 0.455411 0.077 Uiso 1 1 calc R U . . .
C54 C -0.0988(3) 0.6493(3) 0.4838(3) 0.0606(14) Uani 1 1 d . . . . .
H54A H -0.096010 0.649930 0.444614 0.091 Uiso 1 1 calc R U . . .
H54B H -0.145596 0.658394 0.494987 0.091 Uiso 1 1 calc R U . . .
H54C H -0.086385 0.611116 0.497003 0.091 Uiso 1 1 calc R U . . .
B1 B 0.01435(18) 0.74147(16) 0.64252(14) 0.0224(6) Uani 1 1 d . . . . .
B2 B 0.06980(19) 0.84171(16) 0.66814(14) 0.0242(7) Uani 1 1 d . . . . .
B3 B 0.01581(18) 0.62999(16) 0.61396(15) 0.0238(7) Uani 1 1 d . . . . .
Br04 Br 0.68626(2) 0.63586(2) 0.79502(2) 0.04182(10) Uani 1 1 d . . . . .
Br05 Br 0.69950(2) 0.78111(2) 0.75970(2) 0.04190(10) Uani 1 1 d . . . . .
Br06 Br 0.78017(2) 0.72790(2) 0.87995(2) 0.04919(12) Uani 1 1 d . . . . .
Si2 Si 0.69072(5) 0.72291(4) 0.82755(4) 0.03022(19) Uani 1 1 d . . . . .
O2 O 0.62548(13) 0.73859(11) 0.86247(10) 0.0314(5) Uani 1 1 d . . . . .
N7 N 0.53028(15) 0.80938(13) 0.85978(12) 0.0280(6) Uani 1 1 d . . . . .
N8 N 0.50468(16) 0.71239(13) 0.84193(12) 0.0290(6) Uani 1 1 d . . . . .
N9 N 0.52978(15) 0.89719(13) 0.92109(12) 0.0283(6) Uani 1 1 d . . . . .
N10 N 0.58123(17) 0.91235(13) 0.84033(12) 0.0311(6) Uani 1 1 d . . . . .
N11 N 0.51354(17) 0.60719(13) 0.87886(12) 0.0308(6) Uani 1 1 d . . . . .
N12 N 0.45952(16) 0.62000(13) 0.79839(13) 0.0328(6) Uani 1 1 d . . . . .
C55 C 0.45463(19) 0.80318(16) 0.85887(16) 0.0333(7) Uani 1 1 d . . . . .
H55A H 0.433065 0.835558 0.839541 0.040 Uiso 1 1 calc R U . . .
H55B H 0.435923 0.801421 0.895700 0.040 Uiso 1 1 calc R U . . .
C56 C 0.44306(19) 0.74674(16) 0.82930(17) 0.0346(8) Uani 1 1 d . . . . .
H56A H 0.401247 0.727357 0.842317 0.042 Uiso 1 1 calc R U . . .
H56B H 0.438943 0.753188 0.790201 0.042 Uiso 1 1 calc R U . . .
C57 C 0.4867(2) 0.55469(16) 0.86038(16) 0.0361(8) Uani 1 1 d . . . . .
H57 H 0.491037 0.518995 0.878465 0.043 Uiso 1 1 calc R U . . .
C58 C 0.4543(2) 0.56232(16) 0.81370(17) 0.0364(8) Uani 1 1 d . . . . .
H58 H 0.431418 0.533201 0.794031 0.044 Uiso 1 1 calc R U . . .
C59 C 0.54426(19) 0.95559(16) 0.91553(15) 0.0317(7) Uani 1 1 d . . . . .
H59 H 0.534051 0.984402 0.941256 0.038 Uiso 1 1 calc R U . . .
C60 C 0.5748(2) 0.96458(16) 0.86816(15) 0.0333(7) Uani 1 1 d . . . . .
H60 H 0.589915 1.000811 0.855319 0.040 Uiso 1 1 calc R U . . .
C61 C 0.5372(2) 0.61107(17) 0.93303(15) 0.0362(8) Uani 1 1 d . . . . .
C62 C 0.5971(3) 0.58272(18) 0.94781(16) 0.0417(9) Uani 1 1 d . . . . .
C63 C 0.6168(3) 0.5854(2) 1.00188(19) 0.0579(13) Uani 1 1 d . . . . .
H63 H 0.657758 0.567101 1.012894 0.070 Uiso 1 1 calc R U . . .
C64 C 0.5785(4) 0.6137(3) 1.0388(2) 0.0711(18) Uani 1 1 d . . . . .
H64 H 0.592794 0.614885 1.075151 0.085 Uiso 1 1 calc R U . . .
C65 C 0.5190(4) 0.6408(2) 1.02366(19) 0.0642(15) Uani 1 1 d . . . . .
H65 H 0.492660 0.660324 1.049921 0.077 Uiso 1 1 calc R U . . .
C66 C 0.4967(3) 0.64002(19) 0.97088(17) 0.0470(10) Uani 1 1 d . . . . .
C67 C 0.6400(2) 0.5473(2) 0.90970(18) 0.0430(9) Uani 1 1 d . . . . .
H67 H 0.624748 0.555671 0.872245 0.052 Uiso 1 1 calc R U . . .
C68 C 0.7168(3) 0.5599(3) 0.9137(3) 0.0673(16) Uani 1 1 d . . . . .
H68A H 0.724465 0.601265 0.909999 0.101 Uiso 1 1 calc R U . . .
H68B H 0.740944 0.539518 0.885058 0.101 Uiso 1 1 calc R U . . .
H68C H 0.733846 0.546966 0.948593 0.101 Uiso 1 1 calc R U . . .
C69 C 0.6290(3) 0.4828(2) 0.9206(2) 0.0519(11) Uani 1 1 d . . . . .
H69A H 0.647777 0.473029 0.955881 0.078 Uiso 1 1 calc R U . . .
H69B H 0.652304 0.460266 0.892941 0.078 Uiso 1 1 calc R U . . .
H69C H 0.580079 0.474162 0.919978 0.078 Uiso 1 1 calc R U . . .
C70 C 0.4275(3) 0.6645(2) 0.95701(19) 0.0486(11) Uani 1 1 d . . . . .
H70 H 0.429539 0.677196 0.918745 0.058 Uiso 1 1 calc R U . . .
C71 C 0.3724(4) 0.6179(3) 0.9607(3) 0.0742(18) Uani 1 1 d . . . . .
H71A H 0.384871 0.585657 0.937435 0.111 Uiso 1 1 calc R U . . .
H71B H 0.328502 0.633773 0.949134 0.111 Uiso 1 1 calc R U . . .
H71C H 0.368782 0.604534 0.997814 0.111 Uiso 1 1 calc R U . . .
C72 C 0.4061(4) 0.7165(3) 0.9902(3) 0.0674(16) Uani 1 1 d . . . . .
H72A H 0.365011 0.733636 0.974432 0.101 Uiso 1 1 calc R U . . .
H72B H 0.443045 0.744778 0.990336 0.101 Uiso 1 1 calc R U . . .
H72C H 0.396330 0.704338 1.026991 0.101 Uiso 1 1 calc R U . . .
C73 C 0.4263(2) 0.64054(17) 0.75107(17) 0.0378(8) Uani 1 1 d . . . . .
C74 C 0.3549(2) 0.64632(19) 0.7509(2) 0.0469(10) Uani 1 1 d . . . . .
C75 C 0.3235(3) 0.6657(2) 0.7033(3) 0.0604(14) Uani 1 1 d . . . . .
H75 H 0.275218 0.669067 0.701791 0.072 Uiso 1 1 calc R U . . .
C76 C 0.3623(3) 0.6797(2) 0.6586(2) 0.0632(15) Uani 1 1 d . . . . .
H76 H 0.340455 0.692746 0.626839 0.076 Uiso 1 1 calc R U . . .
C77 C 0.4316(3) 0.6749(2) 0.66023(19) 0.0528(12) Uani 1 1 d . . . . .
H77 H 0.457497 0.685584 0.629597 0.063 Uiso 1 1 calc R U . . .
C78 C 0.4658(2) 0.65464(18) 0.70579(17) 0.0422(9) Uani 1 1 d . . . . .
C79 C 0.3123(2) 0.6331(2) 0.7995(3) 0.0546(12) Uani 1 1 d . . . . .
H79 H 0.344284 0.626914 0.830280 0.065 Uiso 1 1 calc R U . . .
C80 C 0.2716(3) 0.5778(3) 0.7919(4) 0.0765(19) Uani 1 1 d . . . . .
H80A H 0.235629 0.584090 0.765305 0.115 Uiso 1 1 calc R U . . .
H80B H 0.250969 0.566531 0.826149 0.115 Uiso 1 1 calc R U . . .
H80C H 0.302158 0.547234 0.779507 0.115 Uiso 1 1 calc R U . . .
C81 C 0.2645(3) 0.6821(2) 0.8148(3) 0.0672(16) Uani 1 1 d . . . . .
H81A H 0.291078 0.717302 0.819975 0.101 Uiso 1 1 calc R U . . .
H81B H 0.240620 0.672463 0.848118 0.101 Uiso 1 1 calc R U . . .
H81C H 0.231094 0.688017 0.786076 0.101 Uiso 1 1 calc R U . . .
C82 C 0.5423(2) 0.6456(2) 0.70620(16) 0.0429(9) Uani 1 1 d . . . . .
H82 H 0.558420 0.654675 0.743283 0.051 Uiso 1 1 calc R U . . .
C83 C 0.5824(3) 0.6840(2) 0.66811(17) 0.0491(11) Uani 1 1 d . . . . .
H83A H 0.571094 0.674037 0.630990 0.074 Uiso 1 1 calc R U . . .
H83B H 0.631418 0.678463 0.674061 0.074 Uiso 1 1 calc R U . . .
H83C H 0.570515 0.724241 0.674773 0.074 Uiso 1 1 calc R U . . .
C84 C 0.5593(3) 0.5823(2) 0.6959(2) 0.0508(11) Uani 1 1 d . . . . .
H84A H 0.537629 0.558482 0.723440 0.076 Uiso 1 1 calc R U . . .
H84B H 0.608851 0.576897 0.697128 0.076 Uiso 1 1 calc R U . . .
H84C H 0.542149 0.571106 0.660475 0.076 Uiso 1 1 calc R U . . .
C85 C 0.50503(18) 0.87517(15) 0.97130(14) 0.0288(7) Uani 1 1 d . . . . .
C86 C 0.5495(2) 0.84432(16) 1.00452(15) 0.0326(7) Uani 1 1 d . . . . .
C87 C 0.5266(2) 0.82798(18) 1.05503(16) 0.0388(8) Uani 1 1 d . . . . .
H87 H 0.556083 0.807026 1.078115 0.047 Uiso 1 1 calc R U . . .
C88 C 0.4607(2) 0.84204(19) 1.07230(16) 0.0392(8) Uani 1 1 d . . . . .
H88 H 0.446034 0.831565 1.107259 0.047 Uiso 1 1 calc R U . . .
C89 C 0.4171(2) 0.87112(18) 1.03846(16) 0.0360(8) Uani 1 1 d . . . . .
H89 H 0.372052 0.879705 1.050163 0.043 Uiso 1 1 calc R U . . .
C90 C 0.43774(19) 0.88817(16) 0.98737(15) 0.0306(7) Uani 1 1 d . . . . .
C91 C 0.6229(2) 0.83089(19) 0.98689(16) 0.0393(8) Uani 1 1 d . . . . .
H91 H 0.621867 0.826293 0.947042 0.047 Uiso 1 1 calc R U . . .
C92 C 0.6703(3) 0.8812(3) 0.9988(3) 0.0654(15) Uani 1 1 d . . . . .
H92A H 0.673012 0.887083 1.037695 0.098 Uiso 1 1 calc R U . . .
H92B H 0.652505 0.915989 0.981768 0.098 Uiso 1 1 calc R U . . .
H92C H 0.715969 0.872853 0.984765 0.098 Uiso 1 1 calc R U . . .
C93 C 0.6500(3) 0.7745(3) 1.0099(2) 0.0670(16) Uani 1 1 d . . . . .
H93A H 0.694897 0.766209 0.994448 0.101 Uiso 1 1 calc R U . . .
H93B H 0.618344 0.743322 1.001180 0.101 Uiso 1 1 calc R U . . .
H93C H 0.654133 0.777889 1.048969 0.101 Uiso 1 1 calc R U . . .
C94 C 0.3881(2) 0.92003(17) 0.95124(16) 0.0356(8) Uani 1 1 d . . . . .
H94 H 0.410502 0.925808 0.915641 0.043 Uiso 1 1 calc R U . . .
C95 C 0.3714(2) 0.97942(18) 0.9747(2) 0.0439(9) Uani 1 1 d . . . . .
H95A H 0.349361 0.974755 1.009756 0.066 Uiso 1 1 calc R U . . .
H95B H 0.340487 0.999890 0.950457 0.066 Uiso 1 1 calc R U . . .
H95C H 0.413636 1.001465 0.978996 0.066 Uiso 1 1 calc R U . . .
C96 C 0.3222(2) 0.8853(2) 0.9423(2) 0.0436(9) Uani 1 1 d . . . . .
H96A H 0.333900 0.846655 0.929705 0.065 Uiso 1 1 calc R U . . .
H96B H 0.293831 0.904519 0.915392 0.065 Uiso 1 1 calc R U . . .
H96C H 0.296925 0.882481 0.976109 0.065 Uiso 1 1 calc R U . . .
C97 C 0.6192(2) 0.91299(15) 0.79076(15) 0.0333(7) Uani 1 1 d . . . . .
C98 C 0.6888(2) 0.92824(16) 0.79245(16) 0.0354(8) Uani 1 1 d . . . . .
C99 C 0.7240(2) 0.93125(18) 0.74376(17) 0.0400(9) Uani 1 1 d . . . . .
H99 H 0.770725 0.942099 0.743797 0.048 Uiso 1 1 calc R U . . .
C100 C 0.6924(2) 0.91884(18) 0.69562(17) 0.0418(9) Uani 1 1 d . . . . .
H100 H 0.717558 0.920797 0.663093 0.050 Uiso 1 1 calc R U . . .
C101 C 0.6238(2) 0.90348(17) 0.69482(16) 0.0389(8) Uani 1 1 d . . . . .
H101 H 0.602301 0.895124 0.661572 0.047 Uiso 1 1 calc R U . . .
C102 C 0.5861(2) 0.90018(17) 0.74210(16) 0.0357(8) Uani 1 1 d . . . . .
C103 C 0.7271(2) 0.9394(2) 0.84483(18) 0.0442(10) Uani 1 1 d . . . . .
H103 H 0.693239 0.937730 0.874804 0.053 Uiso 1 1 calc R U . . .
C104 C 0.7582(6) 0.9991(4) 0.8445(3) 0.113(4) Uani 1 1 d . . . . .
H10A H 0.801649 0.998310 0.825040 0.169 Uiso 1 1 calc R U . . .
H10B H 0.766124 1.011774 0.881429 0.169 Uiso 1 1 calc R U . . .
H10C H 0.726843 1.025868 0.826736 0.169 Uiso 1 1 calc R U . . .
C105 C 0.7793(4) 0.8947(4) 0.8546(3) 0.108(4) Uani 1 1 d . . . . .
H10D H 0.756889 0.859099 0.865927 0.162 Uiso 1 1 calc R U . . .
H10E H 0.810613 0.907608 0.882758 0.162 Uiso 1 1 calc R U . . .
H10F H 0.805026 0.887711 0.821508 0.162 Uiso 1 1 calc R U . . .
C106 C 0.5112(18) 0.8858(13) 0.7362(14) 0.050(9) Uani 0.535(12) 1 d . . P A 1
H106 H 0.491368 0.886372 0.773164 0.060 Uiso 0.535(12) 1 calc R U P A 1
C107 C 0.4658(5) 0.9305(5) 0.7531(4) 0.046(3) Uani 0.465(12) 1 d . . P A 2
H10G H 0.472076 0.959185 0.724805 0.069 Uiso 0.465(12) 1 calc R U P A 2
H10H H 0.477795 0.947329 0.787840 0.069 Uiso 0.465(12) 1 calc R U P A 2
H10I H 0.417969 0.918085 0.753737 0.069 Uiso 0.465(12) 1 calc R U P A 2
C108 C 0.4946(5) 0.8529(5) 0.6896(4) 0.048(3) Uani 0.465(12) 1 d . . P A 2
H10J H 0.449454 0.834895 0.691554 0.071 Uiso 0.465(12) 1 calc R U P A 2
H10K H 0.528878 0.823730 0.680718 0.071 Uiso 0.465(12) 1 calc R U P A 2
H10L H 0.494397 0.882630 0.661847 0.071 Uiso 0.465(12) 1 calc R U P A 2
C1A C 0.5115(14) 0.8791(11) 0.7421(12) 0.023(4) Uani 0.465(12) 1 d . . P A 2
H1A H 0.505208 0.849974 0.771133 0.028 Uiso 0.465(12) 1 calc R U P A 2
C1B C 0.5036(5) 0.8215(4) 0.7147(4) 0.044(2) Uani 0.535(12) 1 d . . P A 1
H1BA H 0.455671 0.809586 0.717206 0.067 Uiso 0.535(12) 1 calc R U P A 1
H1BB H 0.531834 0.795779 0.736514 0.067 Uiso 0.535(12) 1 calc R U P A 1
H1BC H 0.518484 0.819609 0.677262 0.067 Uiso 0.535(12) 1 calc R U P A 1
C1C C 0.4679(5) 0.9233(4) 0.7031(4) 0.053(3) Uani 0.535(12) 1 d . . P A 1
H1CA H 0.484401 0.922871 0.666004 0.080 Uiso 0.535(12) 1 calc R U P A 1
H1CB H 0.469649 0.962565 0.717065 0.080 Uiso 0.535(12) 1 calc R U P A 1
H1CC H 0.420657 0.909379 0.704105 0.080 Uiso 0.535(12) 1 calc R U P A 1
B4 B 0.5567(2) 0.75280(17) 0.85496(15) 0.0264(7) Uani 1 1 d . . . . .
B5 B 0.5510(2) 0.86779(17) 0.87303(15) 0.0273(7) Uani 1 1 d . . . . .
B6 B 0.4964(2) 0.65034(17) 0.83990(16) 0.0292(8) Uani 1 1 d . . . . .

loop_
_atom_site_aniso_label
_atom_site_aniso_U_11
_atom_site_aniso_U_22
_atom_site_aniso_U_33
_atom_site_aniso_U_23
_atom_site_aniso_U_13
_atom_site_aniso_U_12
Br01 0.02813(17) 0.0458(2) 0.0428(2) 0.00531(17) -0.00653(15) 0.00019(15)
Br02 0.0427(2) 0.03208(17) 0.03352(17) 0.00609(14) 0.00405(16) 0.00157(15)
Br03 0.0465(2) 0.02892(17) 0.03221(17) -0.00092(14) 0.00289(16) 0.00569(15)
Si1 0.0246(4) 0.0260(4) 0.0255(4) 0.0016(3) 0.0003(3) 0.0018(3)
O1 0.0229(10) 0.0293(11) 0.0251(11) -0.0008(9) -0.0004(9) 0.0006(9)
N1 0.0240(13) 0.0235(13) 0.0252(12) 0.0007(10) -0.0029(10) -0.0018(10)
N2 0.0209(13) 0.0242(13) 0.0247(12) 0.0001(10) 0.0005(10) -0.0012(10)
N3 0.0321(14) 0.0251(13) 0.0209(12) -0.0010(10) -0.0049(10) -0.0014(11)
N4 0.0291(13) 0.0209(12) 0.0191(12) -0.0010(10) -0.0014(10) -0.0023(10)
N5 0.0330(15) 0.0258(13) 0.0228(13) -0.0009(10) 0.0044(11) -0.0044(11)
N6 0.0283(13) 0.0236(13) 0.0229(13) -0.0014(10) 0.0054(11) -0.0053(10)
C1 0.0246(15) 0.0237(14) 0.0335(16) 0.0007(12) -0.0044(13) -0.0007(12)
C2 0.0243(15) 0.0253(15) 0.0344(17) -0.0005(13) 0.0010(13) -0.0020(12)
C3 0.0390(18) 0.0231(15) 0.0241(15) -0.0037(12) -0.0038(14) -0.0013(13)
C4 0.0334(17) 0.0223(15) 0.0250(15) -0.0008(12) -0.0021(13) -0.0022(12)
C5 0.0355(18) 0.0243(15) 0.0315(17) -0.0035(13) 0.0065(14) -0.0064(13)
C6 0.0371(18) 0.0284(16) 0.0282(16) -0.0068(13) 0.0062(14) -0.0056(14)
C7 0.0318(16) 0.0292(15) 0.0232(14) -0.0014(12) -0.0056(13) -0.0005(13)
C8 0.0375(19) 0.0343(18) 0.0242(16) 0.0005(13) -0.0045(14) -0.0024(14)
C9 0.043(2) 0.044(2) 0.0290(17) 0.0067(15) -0.0054(15) -0.0022(17)
C10 0.044(2) 0.054(2) 0.0331(19) 0.0042(17) -0.0131(17) 0.0026(19)
C11 0.0326(19) 0.047(2) 0.044(2) -0.0008(17) -0.0094(16) 0.0037(17)
C12 0.0361(18) 0.0349(18) 0.0307(17) -0.0026(14) -0.0051(15) 0.0000(14)
C13 0.0357(18) 0.0414(19) 0.0240(16) 0.0008(14) -0.0006(14) -0.0034(15)
C14 0.048(2) 0.045(2) 0.039(2) -0.0002(17) 0.0025(18) 0.0017(18)
C15 0.054(2) 0.046(2) 0.0291(17) -0.0021(16) 0.0036(16) -0.0086(19)
C16 0.0308(17) 0.041(2) 0.039(2) -0.0013(15) -0.0011(14) -0.0012(15)
C17 0.045(2) 0.042(2) 0.055(3) -0.001(2) 0.007(2) -0.0047(18)
C18 0.038(2) 0.045(2) 0.058(3) -0.009(2) 0.001(2) 0.0008(18)
C19 0.0318(16) 0.0251(15) 0.0193(14) -0.0009(11) -0.0012(12) -0.0062(12)
C20 0.0409(19) 0.0260(16) 0.0247(15) 0.0003(12) 0.0006(14) -0.0032(14)
C21 0.058(2) 0.0344(19) 0.0237(16) -0.0030(14) 0.0038(16) -0.0036(17)
C22 0.058(2) 0.037(2) 0.0217(16) -0.0010(14) -0.0048(16) -0.0059(18)
C23 0.046(2) 0.0333(18) 0.0236(16) 0.0039(13) -0.0084(15) -0.0055(15)
C24 0.0353(17) 0.0260(15) 0.0239(15) 0.0030(12) -0.0044(13) -0.0056(13)
C25 0.0348(18) 0.0342(18) 0.0302(17) 0.0002(14) 0.0055(14) 0.0002(15)
C26 0.051(2) 0.039(2) 0.053(2) -0.0081(18) 0.007(2) 0.0029(19)
C27 0.043(2) 0.040(2) 0.059(3) -0.0040(19) 0.002(2) -0.0074(18)
C28 0.0315(17) 0.0351(18) 0.0268(16) 0.0063(13) -0.0021(13) 0.0004(14)
C29 0.0315(19) 0.066(3) 0.044(2) 0.017(2) -0.0087(17) -0.0029(19)
C30 0.052(2) 0.0353(19) 0.0324(18) 0.0045(15) -0.0020(17) 0.0087(17)
C31 0.0292(16) 0.0228(14) 0.0236(14) 0.0014(11) 0.0055(12) -0.0007(12)
C32 0.0321(16) 0.0236(14) 0.0277(16) 0.0033(12) 0.0032(13) 0.0008(12)
C33 0.0395(19) 0.0304(17) 0.0240(16) 0.0041(12) 0.0029(13) 0.0018(14)
C34 0.0366(18) 0.0280(16) 0.0349(18) 0.0061(13) 0.0102(14) 0.0029(14)
C35 0.0292(16) 0.0279(16) 0.0359(18) 0.0037(14) 0.0075(14) -0.0009(13)
C36 0.0275(16) 0.0225(14) 0.0329(16) 0.0002(12) 0.0045(13) -0.0015(12)
C37 0.0324(17) 0.0333(17) 0.0298(16) 0.0024(14) 0.0003(13) -0.0028(14)
C38 0.040(2) 0.043(2) 0.060(3) -0.010(2) -0.0061(19) -0.0047(18)
C39 0.0330(18) 0.040(2) 0.047(2) 0.0025(17) -0.0010(16) 0.0025(15)
C40 0.0301(17) 0.041(2) 0.0342(18) 0.0007(15) 0.0012(14) -0.0067(15)
C41 0.041(2) 0.048(2) 0.053(2) -0.0130(19) 0.0005(19) -0.0126(19)
C42 0.042(2) 0.052(3) 0.058(3) 0.002(2) -0.014(2) 0.0019(19)
C43 0.0331(17) 0.0295(16) 0.0225(14) -0.0049(13) 0.0048(12) -0.0086(13)
C44 0.0358(18) 0.0316(17) 0.0279(16) -0.0041(13) 0.0046(14) -0.0051(15)
C45 0.0373(19) 0.041(2) 0.0319(18) -0.0023(15) 0.0118(15) -0.0089(16)
C46 0.044(2) 0.049(2) 0.0250(16) 0.0012(15) 0.0082(15) -0.0098(18)
C47 0.044(2) 0.042(2) 0.0277(16) 0.0034(15) 0.0001(15) -0.0055(17)
C48 0.0339(17) 0.0342(17) 0.0248(16) -0.0030(13) 0.0011(13) -0.0086(14)
C49 0.0355(19) 0.0365(19) 0.041(2) 0.0013(16) 0.0118(16) 0.0014(15)
C50 0.037(2) 0.053(3) 0.049(2) -0.002(2) 0.0022(18) 0.0048(18)
C51 0.052(3) 0.039(2) 0.063(3) -0.006(2) 0.015(2) 0.0031(19)
C52 0.0329(18) 0.0395(19) 0.0291(16) 0.0011(14) -0.0016(14) -0.0051(15)
C53 0.051(3) 0.055(3) 0.048(2) 0.017(2) 0.013(2) 0.012(2)
C54 0.041(2) 0.067(3) 0.074(3) -0.021(3) -0.005(2) -0.010(2)
B1 0.0225(16) 0.0267(17) 0.0182(15) 0.0011(12) 0.0001(12) -0.0021(13)
B2 0.0240(16) 0.0270(17) 0.0217(16) 0.0004(13) 0.0005(13) -0.0004(13)
B3 0.0226(15) 0.0245(16) 0.0241(16) 0.0004(13) 0.0027(13) -0.0006(13)
Br04 0.0518(2) 0.0369(2) 0.03684(19) -0.00201(16) 0.00426(18) 0.01018(17)
Br05 0.0454(2) 0.0415(2) 0.0387(2) 0.00719(16) 0.00832(17) 0.00396(17)
Br06 0.0324(2) 0.0653(3) 0.0499(2) 0.0064(2) -0.00589(17) -0.00263(19)
Si2 0.0275(4) 0.0335(5) 0.0297(4) 0.0007(4) 0.0021(3) 0.0030(4)
O2 0.0269(12) 0.0351(12) 0.0322(12) -0.0028(10) 0.0019(10) 0.0009(10)
N7 0.0258(14) 0.0293(14) 0.0289(14) -0.0019(11) 0.0013(11) 0.0000(11)
N8 0.0290(14) 0.0276(14) 0.0306(14) -0.0002(11) -0.0026(11) 0.0026(11)
N9 0.0300(14) 0.0289(14) 0.0259(13) -0.0007(11) 0.0033(11) -0.0002(11)
N10 0.0357(16) 0.0301(14) 0.0274(14) -0.0030(11) 0.0079(12) -0.0026(12)
N11 0.0389(16) 0.0259(14) 0.0275(14) -0.0007(11) 0.0010(12) -0.0013(12)
N12 0.0347(15) 0.0286(14) 0.0353(16) -0.0031(12) -0.0044(13) -0.0015(12)
C55 0.0275(17) 0.0309(17) 0.0416(19) -0.0014(15) 0.0037(14) 0.0011(14)
C56 0.0303(17) 0.0303(17) 0.043(2) -0.0020(15) -0.0075(15) 0.0019(14)
C57 0.045(2) 0.0250(16) 0.0380(19) -0.0020(14) 0.0041(16) -0.0011(15)
C58 0.042(2) 0.0255(17) 0.042(2) -0.0040(14) -0.0026(16) -0.0004(15)
C59 0.0347(18) 0.0288(17) 0.0316(17) -0.0056(13) 0.0033(14) 0.0004(14)
C60 0.0376(19) 0.0274(17) 0.0350(18) -0.0017(14) 0.0075(15) -0.0031(14)
C61 0.054(2) 0.0310(18) 0.0235(16) 0.0021(13) 0.0011(16) -0.0032(16)
C62 0.057(3) 0.038(2) 0.0307(18) 0.0098(15) -0.0071(17) -0.0009(18)
C63 0.084(4) 0.054(3) 0.036(2) 0.0046(19) -0.016(2) 0.004(3)
C64 0.120(6) 0.059(3) 0.034(2) 0.001(2) -0.020(3) 0.011(3)
C65 0.107(5) 0.055(3) 0.030(2) -0.006(2) 0.007(3) 0.012(3)
C66 0.072(3) 0.036(2) 0.033(2) 0.0013(16) 0.0070(19) 0.003(2)
C67 0.044(2) 0.047(2) 0.038(2) 0.0127(17) -0.0032(17) 0.0026(18)
C68 0.048(3) 0.086(4) 0.068(3) 0.037(3) -0.011(2) -0.002(3)
C69 0.059(3) 0.046(2) 0.051(3) 0.008(2) 0.000(2) 0.013(2)
C70 0.066(3) 0.038(2) 0.042(2) -0.0003(17) 0.021(2) 0.003(2)
C71 0.071(4) 0.055(3) 0.097(5) -0.001(3) 0.032(4) -0.002(3)
C72 0.085(4) 0.051(3) 0.066(3) -0.008(2) 0.027(3) 0.010(3)
C73 0.043(2) 0.0286(17) 0.042(2) -0.0063(15) -0.0132(16) 0.0036(15)
C74 0.042(2) 0.036(2) 0.062(3) -0.0078(18) -0.017(2) 0.0019(17)
C75 0.051(3) 0.045(2) 0.085(4) -0.008(3) -0.031(3) 0.006(2)
C76 0.073(4) 0.056(3) 0.061(3) -0.001(2) -0.035(3) 0.010(3)
C77 0.070(3) 0.051(3) 0.037(2) -0.0061(19) -0.014(2) 0.011(2)
C78 0.058(3) 0.0360(19) 0.0328(19) -0.0075(16) -0.0099(18) 0.0038(18)
C79 0.034(2) 0.042(2) 0.088(4) -0.005(2) -0.003(2) -0.0014(18)
C80 0.050(3) 0.049(3) 0.131(6) -0.007(3) -0.002(3) -0.009(2)
C81 0.038(2) 0.054(3) 0.109(5) -0.016(3) -0.003(3) -0.001(2)
C82 0.055(2) 0.047(2) 0.0265(17) -0.0034(16) -0.0034(17) 0.0023(19)
C83 0.070(3) 0.047(2) 0.0300(19) -0.0016(17) 0.0037(19) 0.002(2)
C84 0.058(3) 0.050(3) 0.044(2) -0.0012(19) 0.005(2) 0.008(2)
C85 0.0319(17) 0.0292(16) 0.0251(15) -0.0017(12) 0.0033(13) -0.0018(13)
C86 0.0336(17) 0.0342(18) 0.0301(17) -0.0012(14) 0.0020(14) 0.0011(15)
C87 0.045(2) 0.042(2) 0.0297(18) 0.0041(15) 0.0008(16) 0.0052(17)
C88 0.049(2) 0.041(2) 0.0270(17) 0.0030(15) 0.0086(16) -0.0008(17)
C89 0.0345(18) 0.038(2) 0.0351(18) -0.0023(15) 0.0069(15) -0.0016(15)
C90 0.0306(17) 0.0308(17) 0.0305(17) -0.0022(13) 0.0018(14) -0.0029(13)
C91 0.0320(18) 0.052(2) 0.0338(18) 0.0036(16) 0.0001(15) 0.0108(17)
C92 0.035(2) 0.081(4) 0.080(4) -0.016(3) 0.007(2) 0.000(2)
C93 0.059(3) 0.078(4) 0.064(3) 0.025(3) 0.017(3) 0.031(3)
C94 0.0303(17) 0.0386(19) 0.0379(19) -0.0019(15) 0.0012(15) 0.0038(15)
C95 0.037(2) 0.0360(19) 0.058(3) -0.0017(18) 0.0034(19) 0.0053(17)
C96 0.0311(19) 0.047(2) 0.052(2) -0.0078(19) -0.0014(17) 0.0011(17)
C97 0.0403(19) 0.0281(16) 0.0316(17) 0.0000(13) 0.0097(15) -0.0003(14)
C98 0.043(2) 0.0287(16) 0.0343(18) -0.0025(14) 0.0100(16) -0.0021(15)
C99 0.041(2) 0.0344(19) 0.044(2) -0.0012(16) 0.0167(17) -0.0026(16)
C100 0.049(2) 0.0380(19) 0.039(2) 0.0014(16) 0.0152(18) -0.0004(17)
C101 0.049(2) 0.0385(19) 0.0288(17) 0.0012(14) 0.0063(16) 0.0028(17)
C102 0.043(2) 0.0307(17) 0.0333(18) 0.0021(14) 0.0062(16) 0.0040(15)
C103 0.042(2) 0.049(2) 0.042(2) -0.0083(18) 0.0090(18) -0.0108(18)
C104 0.177(9) 0.112(6) 0.049(3) -0.018(4) 0.010(4) -0.099(7)
C105 0.098(5) 0.131(7) 0.096(5) -0.061(5) -0.064(5) 0.059(5)
C106 0.052(10) 0.061(16) 0.038(9) 0.022(7) 0.011(6) 0.005(8)
C107 0.034(5) 0.047(5) 0.057(6) 0.005(4) -0.002(4) -0.002(4)
C108 0.039(5) 0.056(6) 0.048(6) 0.001(5) -0.001(4) -0.003(4)
C1A 0.030(7) 0.015(4) 0.025(8) 0.001(6) 0.001(5) -0.002(4)
C1B 0.043(4) 0.051(5) 0.039(4) -0.005(4) 0.000(3) -0.004(4)
C1C 0.045(5) 0.048(5) 0.066(6) 0.012(4) -0.005(4) -0.003(4)
B4 0.0258(17) 0.0321(18) 0.0214(16) 0.0009(13) 0.0048(13) 0.0002(14)
B5 0.0274(17) 0.0296(18) 0.0250(17) -0.0004(14) 0.0021(14) 0.0015(14)
B6 0.0309(18) 0.0288(18) 0.0278(18) -0.0011(14) 0.0027(14) -0.0018(15)

loop_
_atom_type_symbol
_atom_type_description
_atom_type_scat_dispersion_real
_atom_type_scat_dispersion_imag
_atom_type_scat_source
C C 0.0181 0.0091 'International Tables Vol C Tables 4.2.6.8 and 6.1.1.4'
H H 0.0000 0.0000 'International Tables Vol C Tables 4.2.6.8 and 6.1.1.4'
B B 0.0090 0.0039 'International Tables Vol C Tables 4.2.6.8 and 6.1.1.4'
Br Br -0.6763 1.2805 'International Tables Vol C Tables 4.2.6.8 and 6.1.1.4'
N N 0.0311 0.0180 'International Tables Vol C Tables 4.2.6.8 and 6.1.1.4'
O O 0.0492 0.0322 'International Tables Vol C Tables 4.2.6.8 and 6.1.1.4'
Si Si 0.2541 0.3302 'International Tables Vol C Tables 4.2.6.8 and 6.1.1.4'

loop_
_geom_angle_atom_site_label_1
_geom_angle_atom_site_label_2
_geom_angle_atom_site_label_3
_geom_angle
_geom_angle_site_symmetry_1
_geom_angle_site_symmetry_3
_geom_angle_publ_flag
Br02 Si1 Br01 110.84(4) . . ?
Br02 Si1 Br03 107.84(4) . . ?
Br03 Si1 Br01 107.76(4) . . ?
O1 Si1 Br01 107.92(10) . . ?
O1 Si1 Br02 109.79(10) . . ?
O1 Si1 Br03 112.69(10) . . ?
B1 O1 Si1 137.6(2) . . ?
B1 N1 C1 105.9(3) . . ?
B1 N1 B2 135.0(3) . . ?
B2 N1 C1 119.0(3) . . ?
B1 N2 C2 105.3(3) . . ?
B1 N2 B3 137.6(3) . . ?
B3 N2 C2 114.1(3) . . ?
C3 N3 C7 119.2(3) . . ?
C3 N3 B2 108.4(3) . . ?
C7 N3 B2 131.4(3) . . ?
C4 N4 C19 119.8(3) . . ?
C4 N4 B2 108.0(3) . . ?
C19 N4 B2 131.0(3) . . ?
C6 N5 C43 121.0(3) . . ?
C6 N5 B3 108.4(3) . . ?
B3 N5 C43 130.3(3) . . ?
C5 N6 C31 119.8(3) . . ?
C5 N6 B3 107.6(3) . . ?
C31 N6 B3 132.2(3) . . ?
N1 C1 H1B 111.0 . . ?
N1 C1 H1C 111.0 . . ?
N1 C1 C2 103.8(3) . . ?
H1B C1 H1C 109.0 . . ?
C2 C1 H1B 111.0 . . ?
C2 C1 H1C 111.0 . . ?
N2 C2 C1 104.3(3) . . ?
N2 C2 H2A 110.9 . . ?
N2 C2 H2B 110.9 . . ?
C1 C2 H2A 110.9 . . ?
C1 C2 H2B 110.9 . . ?
H2A C2 H2B 108.9 . . ?
N3 C3 H3 125.3 . . ?
C4 C3 N3 109.4(3) . . ?
C4 C3 H3 125.3 . . ?
N4 C4 H4 125.1 . . ?
C3 C4 N4 109.7(3) . . ?
C3 C4 H4 125.1 . . ?
N6 C5 H5 125.1 . . ?
C6 C5 N6 109.9(3) . . ?
C6 C5 H5 125.1 . . ?
N5 C6 H6 125.3 . . ?
C5 C6 N5 109.4(3) . . ?
C5 C6 H6 125.3 . . ?
C8 C7 N3 120.0(3) . . ?
C12 C7 N3 118.6(3) . . ?
C12 C7 C8 121.4(3) . . ?
C7 C8 C13 120.6(3) . . ?
C9 C8 C7 118.7(4) . . ?
C9 C8 C13 120.6(3) . . ?
C8 C9 H9 119.7 . . ?
C8 C9 C10 120.6(4) . . ?
C10 C9 H9 119.7 . . ?
C9 C10 H10 120.4 . . ?
C11 C10 C9 119.3(4) . . ?
C11 C10 H10 120.4 . . ?
C10 C11 H11 118.8 . . ?
C10 C11 C12 122.3(4) . . ?
C12 C11 H11 118.8 . . ?
C7 C12 C16 121.8(3) . . ?
C11 C12 C7 117.6(4) . . ?
C11 C12 C16 120.6(4) . . ?
C8 C13 H13 107.6 . . ?
C8 C13 C14 108.9(3) . . ?
C8 C13 C15 114.4(3) . . ?
C14 C13 H13 107.6 . . ?
C15 C13 H13 107.6 . . ?
C15 C13 C14 110.5(3) . . ?
C13 C14 H14A 109.5 . . ?
C13 C14 H14B 109.5 . . ?
C13 C14 H14C 109.5 . . ?
H14A C14 H14B 109.5 . . ?
H14A C14 H14C 109.5 . . ?
H14B C14 H14C 109.5 . . ?
C13 C15 H15A 109.5 . . ?
C13 C15 H15B 109.5 . . ?
C13 C15 H15C 109.5 . . ?
H15A C15 H15B 109.5 . . ?
H15A C15 H15C 109.5 . . ?
H15B C15 H15C 109.5 . . ?
C12 C16 H16 107.9 . . ?
C12 C16 C18 111.4(4) . . ?
C17 C16 C12 110.8(3) . . ?
C17 C16 H16 107.9 . . ?
C17 C16 C18 110.7(3) . . ?
C18 C16 H16 107.9 . . ?
C16 C17 H17A 109.5 . . ?
C16 C17 H17B 109.5 . . ?
C16 C17 H17C 109.5 . . ?
H17A C17 H17B 109.5 . . ?
H17A C17 H17C 109.5 . . ?
H17B C17 H17C 109.5 . . ?
C16 C18 H18A 109.5 . . ?
C16 C18 H18B 109.5 . . ?
C16 C18 H18C 109.5 . . ?
H18A C18 H18B 109.5 . . ?
H18A C18 H18C 109.5 . . ?
H18B C18 H18C 109.5 . . ?
C20 C19 N4 118.7(3) . . ?
C24 C19 N4 120.0(3) . . ?
C24 C19 C20 121.3(3) . . ?
C19 C20 C25 122.0(3) . . ?
C21 C20 C19 118.1(4) . . ?
C21 C20 C25 119.6(4) . . ?
C20 C21 H21 119.5 . . ?
C22 C21 C20 120.9(4) . . ?
C22 C21 H21 119.5 . . ?
C21 C22 H22 119.9 . . ?
C23 C22 C21 120.3(3) . . ?
C23 C22 H22 119.9 . . ?
C22 C23 H23 119.5 . . ?
C22 C23 C24 121.1(4) . . ?
C24 C23 H23 119.5 . . ?
C19 C24 C28 123.5(3) . . ?
C23 C24 C19 118.3(3) . . ?
C23 C24 C28 118.1(3) . . ?
C20 C25 H25 107.4 . . ?
C20 C25 C26 113.9(3) . . ?
C20 C25 C27 110.0(3) . . ?
C26 C25 H25 107.4 . . ?
C27 C25 H25 107.4 . . ?
C27 C25 C26 110.5(4) . . ?
C25 C26 H26A 109.5 . . ?
C25 C26 H26B 109.5 . . ?
C25 C26 H26C 109.5 . . ?
H26A C26 H26B 109.5 . . ?
H26A C26 H26C 109.5 . . ?
H26B C26 H26C 109.5 . . ?
C25 C27 H27A 109.5 . . ?
C25 C27 H27B 109.5 . . ?
C25 C27 H27C 109.5 . . ?
H27A C27 H27B 109.5 . . ?
H27A C27 H27C 109.5 . . ?
H27B C27 H27C 109.5 . . ?
C24 C28 H28 108.3 . . ?
C24 C28 C29 112.4(3) . . ?
C24 C28 C30 110.2(3) . . ?
C29 C28 H28 108.3 . . ?
C30 C28 H28 108.3 . . ?
C30 C28 C29 109.3(3) . . ?
C28 C29 H29A 109.5 . . ?
C28 C29 H29B 109.5 . . ?
C28 C29 H29C 109.5 . . ?
H29A C29 H29B 109.5 . . ?
H29A C29 H29C 109.5 . . ?
H29B C29 H29C 109.5 . . ?
C28 C30 H30A 109.5 . . ?
C28 C30 H30B 109.5 . . ?
C28 C30 H30C 109.5 . . ?
H30A C30 H30B 109.5 . . ?
H30A C30 H30C 109.5 . . ?
H30B C30 H30C 109.5 . . ?
C32 C31 N6 119.9(3) . . ?
C32 C31 C36 120.8(3) . . ?
C36 C31 N6 119.3(3) . . ?
C31 C32 C37 122.5(3) . . ?
C33 C32 C31 118.4(3) . . ?
C33 C32 C37 119.0(3) . . ?
C32 C33 H33 119.4 . . ?
C34 C33 C32 121.2(3) . . ?
C34 C33 H33 119.4 . . ?
C33 C34 H34 120.2 . . ?
C35 C34 C33 119.6(3) . . ?
C35 C34 H34 120.2 . . ?
C34 C35 H35 119.2 . . ?
C34 C35 C36 121.7(3) . . ?
C36 C35 H35 119.2 . . ?
C31 C36 C40 123.1(3) . . ?
C35 C36 C31 118.2(3) . . ?
C35 C36 C40 118.7(3) . . ?
C32 C37 H37 107.9 . . ?
C32 C37 C38 112.0(3) . . ?
C32 C37 C39 110.1(3) . . ?
C38 C37 H37 107.9 . . ?
C38 C37 C39 111.0(3) . . ?
C39 C37 H37 107.9 . . ?
C37 C38 H38A 109.5 . . ?
C37 C38 H38B 109.5 . . ?
C37 C38 H38C 109.5 . . ?
H38A C38 H38B 109.5 . . ?
H38A C38 H38C 109.5 . . ?
H38B C38 H38C 109.5 . . ?
C37 C39 H39A 109.5 . . ?
C37 C39 H39B 109.5 . . ?
C37 C39 H39C 109.5 . . ?
H39A C39 H39B 109.5 . . ?
H39A C39 H39C 109.5 . . ?
H39B C39 H39C 109.5 . . ?
C36 C40 H40 108.2 . . ?
C36 C40 C41 110.4(3) . . ?
C36 C40 C42 112.3(3) . . ?
C41 C40 H40 108.2 . . ?
C42 C40 H40 108.2 . . ?
C42 C40 C41 109.5(4) . . ?
C40 C41 H41A 109.5 . . ?
C40 C41 H41B 109.5 . . ?
C40 C41 H41C 109.5 . . ?
H41A C41 H41B 109.5 . . ?
H41A C41 H41C 109.5 . . ?
H41B C41 H41C 109.5 . . ?
C40 C42 H42A 109.5 . . ?
C40 C42 H42B 109.5 . . ?
C40 C42 H42C 109.5 . . ?
H42A C42 H42B 109.5 . . ?
H42A C42 H42C 109.5 . . ?
H42B C42 H42C 109.5 . . ?
C44 C43 N5 119.0(3) . . ?
C48 C43 N5 119.1(3) . . ?
C48 C43 C44 121.9(3) . . ?
C43 C44 C49 122.8(3) . . ?
C45 C44 C43 117.4(4) . . ?
C45 C44 C49 119.8(4) . . ?
C44 C45 H45 119.2 . . ?
C46 C45 C44 121.6(4) . . ?
C46 C45 H45 119.2 . . ?
C45 C46 H46 120.0 . . ?
C45 C46 C47 120.1(4) . . ?
C47 C46 H46 120.0 . . ?
C46 C47 H47 119.4 . . ?
C46 C47 C48 121.1(4) . . ?
C48 C47 H47 119.4 . . ?
C43 C48 C52 121.8(3) . . ?
C47 C48 C43 117.9(4) . . ?
C47 C48 C52 120.3(4) . . ?
C44 C49 H49 108.0 . . ?
C44 C49 C50 111.4(3) . . ?
C44 C49 C51 110.7(4) . . ?
C50 C49 H49 108.0 . . ?
C50 C49 C51 110.7(4) . . ?
C51 C49 H49 108.0 . . ?
C49 C50 H50A 109.5 . . ?
C49 C50 H50B 109.5 . . ?
C49 C50 H50C 109.5 . . ?
H50A C50 H50B 109.5 . . ?
H50A C50 H50C 109.5 . . ?
H50B C50 H50C 109.5 . . ?
C49 C51 H51A 109.5 . . ?
C49 C51 H51B 109.5 . . ?
C49 C51 H51C 109.5 . . ?
H51A C51 H51B 109.5 . . ?
H51A C51 H51C 109.5 . . ?
H51B C51 H51C 109.5 . . ?
C48 C52 H52 106.9 . . ?
C53 C52 C48 113.9(3) . . ?
C53 C52 H52 106.9 . . ?
C53 C52 C54 111.6(4) . . ?
C54 C52 C48 110.2(4) . . ?
C54 C52 H52 106.9 . . ?
C52 C53 H53A 109.5 . . ?
C52 C53 H53B 109.5 . . ?
C52 C53 H53C 109.5 . . ?
H53A C53 H53B 109.5 . . ?
H53A C53 H53C 109.5 . . ?
H53B C53 H53C 109.5 . . ?
C52 C54 H54A 109.5 . . ?
C52 C54 H54B 109.5 . . ?
C52 C54 H54C 109.5 . . ?
H54A C54 H54B 109.5 . . ?
H54A C54 H54C 109.5 . . ?
H54B C54 H54C 109.5 . . ?
O1 B1 N1 123.5(3) . . ?
O1 B1 N2 124.3(3) . . ?
N2 B1 N1 112.2(3) . . ?
N3 B2 N1 125.9(3) . . ?
N3 B2 N4 104.6(3) . . ?
N4 B2 N1 129.4(3) . . ?
N5 B3 N2 124.0(3) . . ?
N5 B3 N6 104.7(3) . . ?
N6 B3 N2 130.5(3) . . ?
Br04 Si2 Br06 107.62(5) . . ?
Br05 Si2 Br04 107.01(4) . . ?
Br05 Si2 Br06 111.60(5) . . ?
O2 Si2 Br04 112.62(11) . . ?
O2 Si2 Br05 110.29(11) . . ?
O2 Si2 Br06 107.71(11) . . ?
B4 O2 Si2 139.0(2) . . ?
B4 N7 C55 105.7(3) . . ?
B4 N7 B5 141.6(3) . . ?
B5 N7 C55 111.8(3) . . ?
B4 N8 C56 105.9(3) . . ?
B4 N8 B6 138.1(3) . . ?
B6 N8 C56 116.0(3) . . ?
C59 N9 C85 120.2(3) . . ?
C59 N9 B5 108.8(3) . . ?
C85 N9 B5 130.7(3) . . ?
C60 N10 C97 117.4(3) . . ?
C60 N10 B5 107.8(3) . . ?
C97 N10 B5 134.5(3) . . ?
C57 N11 C61 119.0(3) . . ?
C57 N11 B6 107.4(3) . . ?
C61 N11 B6 132.0(3) . . ?
C58 N12 C73 120.9(3) . . ?
C58 N12 B6 108.1(3) . . ?
C73 N12 B6 130.9(3) . . ?
N7 C55 H55A 111.0 . . ?
N7 C55 H55B 111.0 . . ?
N7 C55 C56 103.8(3) . . ?
H55A C55 H55B 109.0 . . ?
C56 C55 H55A 111.0 . . ?
C56 C55 H55B 111.0 . . ?
N8 C56 C55 104.0(3) . . ?
N8 C56 H56A 111.0 . . ?
N8 C56 H56B 111.0 . . ?
C55 C56 H56A 111.0 . . ?
C55 C56 H56B 111.0 . . ?
H56A C56 H56B 109.0 . . ?
N11 C57 H57 124.9 . . ?
C58 C57 N11 110.3(3) . . ?
C58 C57 H57 124.9 . . ?
N12 C58 H58 125.4 . . ?
C57 C58 N12 109.3(3) . . ?
C57 C58 H58 125.4 . . ?
N9 C59 H59 125.4 . . ?
C60 C59 N9 109.3(3) . . ?
C60 C59 H59 125.4 . . ?
N10 C60 H60 125.1 . . ?
C59 C60 N10 109.8(3) . . ?
C59 C60 H60 125.1 . . ?
C62 C61 N11 119.4(4) . . ?
C62 C61 C66 121.6(4) . . ?
C66 C61 N11 118.8(4) . . ?
C61 C62 C63 117.6(5) . . ?
C61 C62 C67 124.0(4) . . ?
C63 C62 C67 118.4(4) . . ?
C62 C63 H63 119.3 . . ?
C64 C63 C62 121.4(5) . . ?
C64 C63 H63 119.3 . . ?
C63 C64 H64 119.9 . . ?
C63 C64 C65 120.3(5) . . ?
C65 C64 H64 119.9 . . ?
C64 C65 H65 119.3 . . ?
C64 C65 C66 121.3(5) . . ?
C66 C65 H65 119.3 . . ?
C61 C66 C70 122.3(4) . . ?
C65 C66 C61 117.8(5) . . ?
C65 C66 C70 119.7(5) . . ?
C62 C67 H67 108.3 . . ?
C62 C67 C68 113.4(5) . . ?
C62 C67 C69 110.1(4) . . ?
C68 C67 H67 108.3 . . ?
C68 C67 C69 108.1(4) . . ?
C69 C67 H67 108.3 . . ?
C67 C68 H68A 109.5 . . ?
C67 C68 H68B 109.5 . . ?
C67 C68 H68C 109.5 . . ?
H68A C68 H68B 109.5 . . ?
H68A C68 H68C 109.5 . . ?
H68B C68 H68C 109.5 . . ?
C67 C69 H69A 109.5 . . ?
C67 C69 H69B 109.5 . . ?
C67 C69 H69C 109.5 . . ?
H69A C69 H69B 109.5 . . ?
H69A C69 H69C 109.5 . . ?
H69B C69 H69C 109.5 . . ?
C66 C70 H70 107.1 . . ?
C66 C70 C71 110.5(4) . . ?
C66 C70 C72 115.0(5) . . ?
C71 C70 H70 107.1 . . ?
C72 C70 H70 107.1 . . ?
C72 C70 C71 109.6(5) . . ?
C70 C71 H71A 109.5 . . ?
C70 C71 H71B 109.5 . . ?
C70 C71 H71C 109.5 . . ?
H71A C71 H71B 109.5 . . ?
H71A C71 H71C 109.5 . . ?
H71B C71 H71C 109.5 . . ?
C70 C72 H72A 109.5 . . ?
C70 C72 H72B 109.5 . . ?
C70 C72 H72C 109.5 . . ?
H72A C72 H72B 109.5 . . ?
H72A C72 H72C 109.5 . . ?
H72B C72 H72C 109.5 . . ?
C74 C73 N12 119.1(4) . . ?
C74 C73 C78 121.5(4) . . ?
C78 C73 N12 119.4(4) . . ?
C73 C74 C75 117.8(5) . . ?
C73 C74 C79 122.0(4) . . ?
C75 C74 C79 120.1(5) . . ?
C74 C75 H75 119.6 . . ?
C76 C75 C74 120.8(5) . . ?
C76 C75 H75 119.6 . . ?
C75 C76 H76 119.9 . . ?
C77 C76 C75 120.1(5) . . ?
C77 C76 H76 119.9 . . ?
C76 C77 H77 119.1 . . ?
C76 C77 C78 121.8(5) . . ?
C78 C77 H77 119.1 . . ?
C73 C78 C82 120.4(4) . . ?
C77 C78 C73 117.9(5) . . ?
C77 C78 C82 121.7(4) . . ?
C74 C79 H79 107.5 . . ?
C74 C79 C80 111.3(5) . . ?
C74 C79 C81 112.9(5) . . ?
C80 C79 H79 107.5 . . ?
C81 C79 H79 107.5 . . ?
C81 C79 C80 110.0(4) . . ?
C79 C80 H80A 109.5 . . ?
C79 C80 H80B 109.5 . . ?
C79 C80 H80C 109.5 . . ?
H80A C80 H80B 109.5 . . ?
H80A C80 H80C 109.5 . . ?
H80B C80 H80C 109.5 . . ?
C79 C81 H81A 109.5 . . ?
C79 C81 H81B 109.5 . . ?
C79 C81 H81C 109.5 . . ?
H81A C81 H81B 109.5 . . ?
H81A C81 H81C 109.5 . . ?
H81B C81 H81C 109.5 . . ?
C78 C82 H82 106.9 . . ?
C78 C82 C83 115.1(4) . . ?
C78 C82 C84 110.3(4) . . ?
C83 C82 H82 106.8 . . ?
C83 C82 C84 110.4(4) . . ?
C84 C82 H82 106.8 . . ?
C82 C83 H83A 109.5 . . ?
C82 C83 H83B 109.5 . . ?
C82 C83 H83C 109.5 . . ?
H83A C83 H83B 109.5 . . ?
H83A C83 H83C 109.5 . . ?
H83B C83 H83C 109.5 . . ?
C82 C84 H84A 109.5 . . ?
C82 C84 H84B 109.5 . . ?
C82 C84 H84C 109.5 . . ?
H84A C84 H84B 109.5 . . ?
H84A C84 H84C 109.5 . . ?
H84B C84 H84C 109.5 . . ?
C86 C85 N9 119.2(3) . . ?
C86 C85 C90 121.6(3) . . ?
C90 C85 N9 119.1(3) . . ?
C85 C86 C91 121.2(3) . . ?
C87 C86 C85 118.4(4) . . ?
C87 C86 C91 120.4(4) . . ?
C86 C87 H87 119.6 . . ?
C86 C87 C88 120.8(4) . . ?
C88 C87 H87 119.6 . . ?
C87 C88 H88 120.1 . . ?
C89 C88 C87 119.9(4) . . ?
C89 C88 H88 120.1 . . ?
C88 C89 H89 119.4 . . ?
C88 C89 C90 121.3(4) . . ?
C90 C89 H89 119.4 . . ?
C85 C90 C94 122.3(3) . . ?
C89 C90 C85 118.0(4) . . ?
C89 C90 C94 119.7(3) . . ?
C86 C91 H91 106.8 . . ?
C92 C91 C86 111.0(4) . . ?
C92 C91 H91 106.8 . . ?
C92 C91 C93 112.0(5) . . ?
C93 C91 C86 113.1(4) . . ?
C93 C91 H91 106.8 . . ?
C91 C92 H92A 109.5 . . ?
C91 C92 H92B 109.5 . . ?
C91 C92 H92C 109.5 . . ?
H92A C92 H92B 109.5 . . ?
H92A C92 H92C 109.5 . . ?
H92B C92 H92C 109.5 . . ?
C91 C93 H93A 109.5 . . ?
C91 C93 H93B 109.5 . . ?
C91 C93 H93C 109.5 . . ?
H93A C93 H93B 109.5 . . ?
H93A C93 H93C 109.5 . . ?
H93B C93 H93C 109.5 . . ?
C90 C94 H94 108.1 . . ?
C90 C94 C95 110.4(3) . . ?
C90 C94 C96 111.4(3) . . ?
C95 C94 H94 108.1 . . ?
C95 C94 C96 110.5(3) . . ?
C96 C94 H94 108.1 . . ?
C94 C95 H95A 109.5 . . ?
C94 C95 H95B 109.5 . . ?
C94 C95 H95C 109.5 . . ?
H95A C95 H95B 109.5 . . ?
H95A C95 H95C 109.5 . . ?
H95B C95 H95C 109.5 . . ?
C94 C96 H96A 109.5 . . ?
C94 C96 H96B 109.5 . . ?
C94 C96 H96C 109.5 . . ?
H96A C96 H96B 109.5 . . ?
H96A C96 H96C 109.5 . . ?
H96B C96 H96C 109.5 . . ?
C98 C97 N10 118.4(4) . . ?
C102 C97 N10 120.0(4) . . ?
C102 C97 C98 121.6(3) . . ?
C97 C98 C103 122.9(3) . . ?
C99 C98 C97 117.6(4) . . ?
C99 C98 C103 119.5(4) . . ?
C98 C99 H99 119.2 . . ?
C100 C99 C98 121.6(4) . . ?
C100 C99 H99 119.2 . . ?
C99 C100 H100 120.0 . . ?
C99 C100 C101 119.9(4) . . ?
C101 C100 H100 120.0 . . ?
C100 C101 H101 119.5 . . ?
C100 C101 C102 120.9(4) . . ?
C102 C101 H101 119.5 . . ?
C97 C102 C106 125.2(14) . . ?
C97 C102 C1A 120.2(11) . . ?
C101 C102 C97 118.3(4) . . ?
C101 C102 C106 116.4(14) . . ?
C101 C102 C1A 121.3(11) . . ?
C98 C103 H103 107.9 . . ?
C104 C103 C98 110.4(5) . . ?
C104 C103 H103 107.9 . . ?
C105 C103 C98 111.0(4) . . ?
C105 C103 H103 107.9 . . ?
C105 C103 C104 111.6(7) . . ?
C103 C104 H10A 109.5 . . ?
C103 C104 H10B 109.5 . . ?
C103 C104 H10C 109.5 . . ?
H10A C104 H10B 109.5 . . ?
H10A C104 H10C 109.5 . . ?
H10B C104 H10C 109.5 . . ?
C103 C105 H10D 109.5 . . ?
C103 C105 H10E 109.5 . . ?
C103 C105 H10F 109.5 . . ?
H10D C105 H10E 109.5 . . ?
H10D C105 H10F 109.5 . . ?
H10E C105 H10F 109.5 . . ?
C102 C106 H106 106.6 . . ?
C102 C106 C1B 109(2) . . ?
C1B C106 H106 106.6 . . ?
C1C C106 C102 119(2) . . ?
C1C C106 H106 106.6 . . ?
C1C C106 C1B 108(2) . . ?
H10G C107 H10H 109.5 . . ?
H10G C107 H10I 109.5 . . ?
H10H C107 H10I 109.5 . . ?
C1A C107 H10G 109.5 . . ?
C1A C107 H10H 109.5 . . ?
C1A C107 H10I 109.5 . . ?
H10J C108 H10K 109.5 . . ?
H10J C108 H10L 109.5 . . ?
H10K C108 H10L 109.5 . . ?
C1A C108 H10J 109.5 . . ?
C1A C108 H10K 109.5 . . ?
C1A C108 H10L 109.5 . . ?
C102 C1A H1A 109.4 . . ?
C107 C1A C102 107.9(14) . . ?
C107 C1A H1A 109.4 . . ?
C108 C1A C102 110.0(18) . . ?
C108 C1A C107 111(2) . . ?
C108 C1A H1A 109.4 . . ?
C106 C1B H1BA 109.5 . . ?
C106 C1B H1BB 109.5 . . ?
C106 C1B H1BC 109.5 . . ?
H1BA C1B H1BB 109.5 . . ?
H1BA C1B H1BC 109.5 . . ?
H1BB C1B H1BC 109.5 . . ?
C106 C1C H1CA 109.5 . . ?
C106 C1C H1CB 109.5 . . ?
C106 C1C H1CC 109.5 . . ?
H1CA C1C H1CB 109.5 . . ?
H1CA C1C H1CC 109.5 . . ?
H1CB C1C H1CC 109.5 . . ?
O2 B4 N7 123.9(3) . . ?
O2 B4 N8 124.2(3) . . ?
N7 B4 N8 111.8(3) . . ?
N9 B5 N7 123.5(3) . . ?
N9 B5 N10 104.2(3) . . ?
N10 B5 N7 131.0(3) . . ?
N11 B6 N8 130.2(3) . . ?
N11 B6 N12 105.0(3) . . ?
N12 B6 N8 124.5(3) . . ?

loop_
_geom_bond_atom_site_label_1
_geom_bond_atom_site_label_2
_geom_bond_distance
_geom_bond_site_symmetry_2
_geom_bond_publ_flag
Br01 Si1 2.1867(10) . ?
Br02 Si1 2.1719(10) . ?
Br03 Si1 2.1865(10) . ?
Si1 O1 1.586(2) . ?
O1 B1 1.404(4) . ?
N1 C1 1.483(4) . ?
N1 B1 1.423(4) . ?
N1 B2 1.450(5) . ?
N2 C2 1.490(4) . ?
N2 B1 1.420(5) . ?
N2 B3 1.469(4) . ?
N3 C3 1.403(4) . ?
N3 C7 1.437(4) . ?
N3 B2 1.441(4) . ?
N4 C4 1.406(4) . ?
N4 C19 1.435(4) . ?
N4 B2 1.444(4) . ?
N5 C6 1.399(4) . ?
N5 C43 1.438(4) . ?
N5 B3 1.436(4) . ?
N6 C5 1.405(4) . ?
N6 C31 1.436(4) . ?
N6 B3 1.443(4) . ?
C1 H1B 0.9900 . ?
C1 H1C 0.9900 . ?
C1 C2 1.522(5) . ?
C2 H2A 0.9900 . ?
C2 H2B 0.9900 . ?
C3 H3 0.9500 . ?
C3 C4 1.342(5) . ?
C4 H4 0.9500 . ?
C5 H5 0.9500 . ?
C5 C6 1.337(5) . ?
C6 H6 0.9500 . ?
C7 C8 1.401(5) . ?
C7 C12 1.400(5) . ?
C8 C9 1.391(5) . ?
C8 C13 1.516(5) . ?
C9 H9 0.9500 . ?
C9 C10 1.397(6) . ?
C10 H10 0.9500 . ?
C10 C11 1.369(7) . ?
C11 H11 0.9500 . ?
C11 C12 1.393(6) . ?
C12 C16 1.526(6) . ?
C13 H13 1.0000 . ?
C13 C14 1.537(6) . ?
C13 C15 1.522(6) . ?
C14 H14A 0.9800 . ?
C14 H14B 0.9800 . ?
C14 H14C 0.9800 . ?
C15 H15A 0.9800 . ?
C15 H15B 0.9800 . ?
C15 H15C 0.9800 . ?
C16 H16 1.0000 . ?
C16 C17 1.522(6) . ?
C16 C18 1.528(6) . ?
C17 H17A 0.9800 . ?
C17 H17B 0.9800 . ?
C17 H17C 0.9800 . ?
C18 H18A 0.9800 . ?
C18 H18B 0.9800 . ?
C18 H18C 0.9800 . ?
C19 C20 1.411(5) . ?
C19 C24 1.402(5) . ?
C20 C21 1.401(5) . ?
C20 C25 1.518(5) . ?
C21 H21 0.9500 . ?
C21 C22 1.386(7) . ?
C22 H22 0.9500 . ?
C22 C23 1.377(6) . ?
C23 H23 0.9500 . ?
C23 C24 1.401(5) . ?
C24 C28 1.520(5) . ?
C25 H25 1.0000 . ?
C25 C26 1.536(6) . ?
C25 C27 1.525(6) . ?
C26 H26A 0.9800 . ?
C26 H26B 0.9800 . ?
C26 H26C 0.9800 . ?
C27 H27A 0.9800 . ?
C27 H27B 0.9800 . ?
C27 H27C 0.9800 . ?
C28 H28 1.0000 . ?
C28 C29 1.536(5) . ?
C28 C30 1.535(5) . ?
C29 H29A 0.9800 . ?
C29 H29B 0.9800 . ?
C29 H29C 0.9800 . ?
C30 H30A 0.9800 . ?
C30 H30B 0.9800 . ?
C30 H30C 0.9800 . ?
C31 C32 1.405(5) . ?
C31 C36 1.412(5) . ?
C32 C33 1.396(5) . ?
C32 C37 1.511(5) . ?
C33 H33 0.9500 . ?
C33 C34 1.387(6) . ?
C34 H34 0.9500 . ?
C34 C35 1.377(6) . ?
C35 H35 0.9500 . ?
C35 C36 1.391(5) . ?
C36 C40 1.528(5) . ?
C37 H37 1.0000 . ?
C37 C38 1.525(6) . ?
C37 C39 1.533(5) . ?
C38 H38A 0.9800 . ?
C38 H38B 0.9800 . ?
C38 H38C 0.9800 . ?
C39 H39A 0.9800 . ?
C39 H39B 0.9800 . ?
C39 H39C 0.9800 . ?
C40 H40 1.0000 . ?
C40 C41 1.534(6) . ?
C40 C42 1.533(6) . ?
C41 H41A 0.9800 . ?
C41 H41B 0.9800 . ?
C41 H41C 0.9800 . ?
C42 H42A 0.9800 . ?
C42 H42B 0.9800 . ?
C42 H42C 0.9800 . ?
C43 C44 1.411(5) . ?
C43 C48 1.407(5) . ?
C44 C45 1.395(5) . ?
C44 C49 1.512(6) . ?
C45 H45 0.9500 . ?
C45 C46 1.381(6) . ?
C46 H46 0.9500 . ?
C46 C47 1.383(6) . ?
C47 H47 0.9500 . ?
C47 C48 1.396(5) . ?
C48 C52 1.527(5) . ?
C49 H49 1.0000 . ?
C49 C50 1.527(6) . ?
C49 C51 1.537(6) . ?
C50 H50A 0.9800 . ?
C50 H50B 0.9800 . ?
C50 H50C 0.9800 . ?
C51 H51A 0.9800 . ?
C51 H51B 0.9800 . ?
C51 H51C 0.9800 . ?
C52 H52 1.0000 . ?
C52 C53 1.515(6) . ?
C52 C54 1.523(6) . ?
C53 H53A 0.9800 . ?
C53 H53B 0.9800 . ?
C53 H53C 0.9800 . ?
C54 H54A 0.9800 . ?
C54 H54B 0.9800 . ?
C54 H54C 0.9800 . ?
Br04 Si2 2.1865(11) . ?
Br05 Si2 2.1756(11) . ?
Br06 Si2 2.1889(11) . ?
Si2 O2 1.589(3) . ?
O2 B4 1.400(5) . ?
N7 C55 1.489(5) . ?
N7 B4 1.421(5) . ?
N7 B5 1.458(5) . ?
N8 C56 1.482(5) . ?
N8 B4 1.425(5) . ?
N8 B6 1.456(5) . ?
N9 C59 1.397(5) . ?
N9 C85 1.438(4) . ?
N9 B5 1.442(5) . ?
N10 C60 1.406(5) . ?
N10 C97 1.443(5) . ?
N10 B5 1.447(5) . ?
N11 C57 1.409(5) . ?
N11 C61 1.431(5) . ?
N11 B6 1.438(5) . ?
N12 C58 1.401(5) . ?
N12 C73 1.430(5) . ?
N12 B6 1.447(5) . ?
C55 H55A 0.9900 . ?
C55 H55B 0.9900 . ?
C55 C56 1.525(5) . ?
C56 H56A 0.9900 . ?
C56 H56B 0.9900 . ?
C57 H57 0.9500 . ?
C57 C58 1.338(6) . ?
C58 H58 0.9500 . ?
C59 H59 0.9500 . ?
C59 C60 1.341(5) . ?
C60 H60 0.9500 . ?
C61 C62 1.397(6) . ?
C61 C66 1.405(6) . ?
C62 C63 1.404(6) . ?
C62 C67 1.513(7) . ?
C63 H63 0.9500 . ?
C63 C64 1.358(9) . ?
C64 H64 0.9500 . ?
C64 C65 1.378(10) . ?
C65 H65 0.9500 . ?
C65 C66 1.387(7) . ?
C66 C70 1.511(8) . ?
C67 H67 1.0000 . ?
C67 C68 1.536(7) . ?
C67 C69 1.541(7) . ?
C68 H68A 0.9800 . ?
C68 H68B 0.9800 . ?
C68 H68C 0.9800 . ?
C69 H69A 0.9800 . ?
C69 H69B 0.9800 . ?
C69 H69C 0.9800 . ?
C70 H70 1.0000 . ?
C70 C71 1.533(8) . ?
C70 C72 1.524(7) . ?
C71 H71A 0.9800 . ?
C71 H71B 0.9800 . ?
C71 H71C 0.9800 . ?
C72 H72A 0.9800 . ?
C72 H72B 0.9800 . ?
C72 H72C 0.9800 . ?
C73 C74 1.405(6) . ?
C73 C78 1.407(7) . ?
C74 C75 1.412(7) . ?
C74 C79 1.504(8) . ?
C75 H75 0.9500 . ?
C75 C76 1.388(10) . ?
C76 H76 0.9500 . ?
C76 C77 1.364(9) . ?
C77 H77 0.9500 . ?
C77 C78 1.401(6) . ?
C78 C82 1.514(7) . ?
C79 H79 1.0000 . ?
C79 C80 1.527(7) . ?
C79 C81 1.525(7) . ?
C80 H80A 0.9800 . ?
C80 H80B 0.9800 . ?
C80 H80C 0.9800 . ?
C81 H81A 0.9800 . ?
C81 H81B 0.9800 . ?
C81 H81C 0.9800 . ?
C82 H82 1.0000 . ?
C82 C83 1.523(6) . ?
C82 C84 1.534(7) . ?
C83 H83A 0.9800 . ?
C83 H83B 0.9800 . ?
C83 H83C 0.9800 . ?
C84 H84A 0.9800 . ?
C84 H84B 0.9800 . ?
C84 H84C 0.9800 . ?
C85 C86 1.401(5) . ?
C85 C90 1.411(5) . ?
C86 C87 1.391(5) . ?
C86 C91 1.534(5) . ?
C87 H87 0.9500 . ?
C87 C88 1.400(6) . ?
C88 H88 0.9500 . ?
C88 C89 1.379(6) . ?
C89 H89 0.9500 . ?
C89 C90 1.395(5) . ?
C90 C94 1.520(5) . ?
C91 H91 1.0000 . ?
C91 C92 1.526(7) . ?
C91 C93 1.529(7) . ?
C92 H92A 0.9800 . ?
C92 H92B 0.9800 . ?
C92 H92C 0.9800 . ?
C93 H93A 0.9800 . ?
C93 H93B 0.9800 . ?
C93 H93C 0.9800 . ?
C94 H94 1.0000 . ?
C94 C95 1.538(6) . ?
C94 C96 1.539(6) . ?
C95 H95A 0.9800 . ?
C95 H95B 0.9800 . ?
C95 H95C 0.9800 . ?
C96 H96A 0.9800 . ?
C96 H96B 0.9800 . ?
C96 H96C 0.9800 . ?
C97 C98 1.410(6) . ?
C97 C102 1.408(6) . ?
C98 C99 1.398(5) . ?
C98 C103 1.529(6) . ?
C99 H99 0.9500 . ?
C99 C100 1.381(7) . ?
C100 H100 0.9500 . ?
C100 C101 1.392(6) . ?
C101 H101 0.9500 . ?
C101 C102 1.393(5) . ?
C102 C106 1.51(3) . ?
C102 C1A 1.54(3) . ?
C103 H103 1.0000 . ?
C103 C104 1.518(8) . ?
C103 C105 1.481(8) . ?
C104 H10A 0.9800 . ?
C104 H10B 0.9800 . ?
C104 H10C 0.9800 . ?
C105 H10D 0.9800 . ?
C105 H10E 0.9800 . ?
C105 H10F 0.9800 . ?
C106 H106 1.0000 . ?
C106 C1B 1.60(3) . ?
C106 C1C 1.47(3) . ?
C107 H10G 0.9800 . ?
C107 H10H 0.9800 . ?
C107 H10I 0.9800 . ?
C107 C1A 1.52(3) . ?
C108 H10J 0.9800 . ?
C108 H10K 0.9800 . ?
C108 H10L 0.9800 . ?
C108 C1A 1.48(2) . ?
C1A H1A 1.0000 . ?
C1B H1BA 0.9800 . ?
C1B H1BB 0.9800 . ?
C1B H1BC 0.9800 . ?
C1C H1CA 0.9800 . ?
C1C H1CB 0.9800 . ?
C1C H1CC 0.9800 . ?

loop_
_geom_torsion_atom_site_label_1
_geom_torsion_atom_site_label_2
_geom_torsion_atom_site_label_3
_geom_torsion_atom_site_label_4
_geom_torsion
_geom_torsion_site_symmetry_1
_geom_torsion_site_symmetry_2
_geom_torsion_site_symmetry_3
_geom_torsion_site_symmetry_4
_geom_torsion_publ_flag
Br01 Si1 O1 B1 -162.4(3) . . . . ?
Br02 Si1 O1 B1 -41.5(4) . . . . ?
Br03 Si1 O1 B1 78.8(3) . . . . ?
Si1 O1 B1 N1 -78.5(4) . . . . ?
Si1 O1 B1 N2 100.4(4) . . . . ?
N1 C1 C2 N2 -29.2(3) . . . . ?
N3 C3 C4 N4 -0.4(4) . . . . ?
N3 C7 C8 C9 -177.9(3) . . . . ?
N3 C7 C8 C13 -2.4(5) . . . . ?
N3 C7 C12 C11 175.4(3) . . . . ?
N3 C7 C12 C16 -4.9(5) . . . . ?
N4 C19 C20 C21 -179.4(3) . . . . ?
N4 C19 C20 C25 -6.2(5) . . . . ?
N4 C19 C24 C23 -179.9(3) . . . . ?
N4 C19 C24 C28 4.3(5) . . . . ?
N5 C43 C44 C45 174.5(3) . . . . ?
N5 C43 C44 C49 -5.5(5) . . . . ?
N5 C43 C48 C47 -176.0(3) . . . . ?
N5 C43 C48 C52 1.3(5) . . . . ?
N6 C5 C6 N5 0.7(5) . . . . ?
N6 C31 C32 C33 176.4(3) . . . . ?
N6 C31 C32 C37 -6.5(5) . . . . ?
N6 C31 C36 C35 -177.9(3) . . . . ?
N6 C31 C36 C40 1.8(5) . . . . ?
C1 N1 B1 O1 170.1(3) . . . . ?
C1 N1 B1 N2 -8.9(4) . . . . ?
C1 N1 B2 N3 -45.3(5) . . . . ?
C1 N1 B2 N4 129.4(4) . . . . ?
C2 N2 B1 O1 171.0(3) . . . . ?
C2 N2 B1 N1 -10.0(4) . . . . ?
C2 N2 B3 N5 -59.3(4) . . . . ?
C2 N2 B3 N6 108.8(4) . . . . ?
C3 N3 C7 C8 109.4(4) . . . . ?
C3 N3 C7 C12 -68.5(4) . . . . ?
C3 N3 B2 N1 176.2(3) . . . . ?
C3 N3 B2 N4 0.4(4) . . . . ?
C4 N4 C19 C20 108.5(4) . . . . ?
C4 N4 C19 C24 -67.9(4) . . . . ?
C4 N4 B2 N1 -176.2(3) . . . . ?
C4 N4 B2 N3 -0.6(4) . . . . ?
C5 N6 C31 C32 117.8(4) . . . . ?
C5 N6 C31 C36 -62.1(4) . . . . ?
C5 N6 B3 N2 -167.9(3) . . . . ?
C5 N6 B3 N5 1.9(4) . . . . ?
C6 N5 C43 C44 -74.0(4) . . . . ?
C6 N5 C43 C48 103.6(4) . . . . ?
C6 N5 B3 N2 169.2(3) . . . . ?
C6 N5 B3 N6 -1.5(4) . . . . ?
C7 N3 C3 C4 169.9(3) . . . . ?
C7 N3 B2 N1 8.0(6) . . . . ?
C7 N3 B2 N4 -167.8(3) . . . . ?
C7 C8 C9 C10 2.5(6) . . . . ?
C7 C8 C13 C14 -81.0(4) . . . . ?
C7 C8 C13 C15 154.8(3) . . . . ?
C7 C12 C16 C17 110.2(4) . . . . ?
C7 C12 C16 C18 -126.1(4) . . . . ?
C8 C7 C12 C11 -2.5(6) . . . . ?
C8 C7 C12 C16 177.2(3) . . . . ?
C8 C9 C10 C11 -2.4(7) . . . . ?
C9 C8 C13 C14 94.5(4) . . . . ?
C9 C8 C13 C15 -29.8(5) . . . . ?
C9 C10 C11 C12 -0.2(7) . . . . ?
C10 C11 C12 C7 2.6(6) . . . . ?
C10 C11 C12 C16 -177.1(4) . . . . ?
C11 C12 C16 C17 -70.2(5) . . . . ?
C11 C12 C16 C18 53.5(5) . . . . ?
C12 C7 C8 C9 0.0(6) . . . . ?
C12 C7 C8 C13 175.5(3) . . . . ?
C13 C8 C9 C10 -173.0(4) . . . . ?
C19 N4 C4 C3 -167.9(3) . . . . ?
C19 N4 B2 N1 -9.4(6) . . . . ?
C19 N4 B2 N3 166.2(3) . . . . ?
C19 C20 C21 C22 0.6(6) . . . . ?
C19 C20 C25 C26 148.7(4) . . . . ?
C19 C20 C25 C27 -86.6(4) . . . . ?
C19 C24 C28 C29 -133.5(4) . . . . ?
C19 C24 C28 C30 104.3(4) . . . . ?
C20 C19 C24 C23 3.8(5) . . . . ?
C20 C19 C24 C28 -172.0(3) . . . . ?
C20 C21 C22 C23 1.0(6) . . . . ?
C21 C20 C25 C26 -38.2(5) . . . . ?
C21 C20 C25 C27 86.4(4) . . . . ?
C21 C22 C23 C24 -0.2(6) . . . . ?
C22 C23 C24 C19 -2.1(5) . . . . ?
C22 C23 C24 C28 173.9(4) . . . . ?
C23 C24 C28 C29 50.7(4) . . . . ?
C23 C24 C28 C30 -71.5(4) . . . . ?
C24 C19 C20 C21 -3.0(5) . . . . ?
C24 C19 C20 C25 170.2(3) . . . . ?
C25 C20 C21 C22 -172.8(4) . . . . ?
C31 N6 C5 C6 172.5(3) . . . . ?
C31 N6 B3 N2 18.9(6) . . . . ?
C31 N6 B3 N5 -171.2(3) . . . . ?
C31 C32 C33 C34 2.2(5) . . . . ?
C31 C32 C37 C38 129.6(4) . . . . ?
C31 C32 C37 C39 -106.5(4) . . . . ?
C31 C36 C40 C41 108.1(4) . . . . ?
C31 C36 C40 C42 -129.4(4) . . . . ?
C32 C31 C36 C35 2.3(5) . . . . ?
C32 C31 C36 C40 -178.0(3) . . . . ?
C32 C33 C34 C35 0.8(6) . . . . ?
C33 C32 C37 C38 -53.3(5) . . . . ?
C33 C32 C37 C39 70.6(4) . . . . ?
C33 C34 C35 C36 -2.4(5) . . . . ?
C34 C35 C36 C31 0.8(5) . . . . ?
C34 C35 C36 C40 -178.9(3) . . . . ?
C35 C36 C40 C41 -72.2(4) . . . . ?
C35 C36 C40 C42 50.3(5) . . . . ?
C36 C31 C32 C33 -3.8(5) . . . . ?
C36 C31 C32 C37 173.3(3) . . . . ?
C37 C32 C33 C34 -175.0(3) . . . . ?
C43 N5 C6 C5 -173.1(3) . . . . ?
C43 N5 B3 N2 -18.0(6) . . . . ?
C43 N5 B3 N6 171.4(3) . . . . ?
C43 C44 C45 C46 2.3(6) . . . . ?
C43 C44 C49 C50 -125.0(4) . . . . ?
C43 C44 C49 C51 111.3(4) . . . . ?
C43 C48 C52 C53 150.6(4) . . . . ?
C43 C48 C52 C54 -83.2(5) . . . . ?
C44 C43 C48 C47 1.5(5) . . . . ?
C44 C43 C48 C52 178.8(3) . . . . ?
C44 C45 C46 C47 0.0(6) . . . . ?
C45 C44 C49 C50 55.0(5) . . . . ?
C45 C44 C49 C51 -68.7(5) . . . . ?
C45 C46 C47 C48 -1.7(6) . . . . ?
C46 C47 C48 C43 0.9(6) . . . . ?
C46 C47 C48 C52 -176.5(4) . . . . ?
C47 C48 C52 C53 -32.2(5) . . . . ?
C47 C48 C52 C54 94.1(5) . . . . ?
C48 C43 C44 C45 -3.1(5) . . . . ?
C48 C43 C44 C49 177.0(3) . . . . ?
C49 C44 C45 C46 -177.8(4) . . . . ?
B1 N1 C1 C2 23.4(3) . . . . ?
B1 N1 B2 N3 129.8(4) . . . . ?
B1 N1 B2 N4 -55.5(6) . . . . ?
B1 N2 C2 C1 24.1(3) . . . . ?
B1 N2 B3 N5 97.1(5) . . . . ?
B1 N2 B3 N6 -94.8(5) . . . . ?
B2 N1 C1 C2 -160.2(3) . . . . ?
B2 N1 B1 O1 -5.4(6) . . . . ?
B2 N1 B1 N2 175.6(3) . . . . ?
B2 N3 C3 C4 0.0(4) . . . . ?
B2 N3 C7 C8 -83.4(5) . . . . ?
B2 N3 C7 C12 98.6(4) . . . . ?
B2 N4 C4 C3 0.6(4) . . . . ?
B2 N4 C19 C20 -56.9(5) . . . . ?
B2 N4 C19 C24 126.6(4) . . . . ?
B3 N2 C2 C1 -172.2(3) . . . . ?
B3 N2 B1 O1 13.3(6) . . . . ?
B3 N2 B1 N1 -167.7(3) . . . . ?
B3 N5 C6 C5 0.5(4) . . . . ?
B3 N5 C43 C44 113.9(4) . . . . ?
B3 N5 C43 C48 -68.5(5) . . . . ?
B3 N6 C5 C6 -1.6(4) . . . . ?
B3 N6 C31 C32 -69.8(5) . . . . ?
B3 N6 C31 C36 110.4(4) . . . . ?
Br04 Si2 O2 B4 -74.8(4) . . . . ?
Br05 Si2 O2 B4 44.7(4) . . . . ?
Br06 Si2 O2 B4 166.7(3) . . . . ?
Si2 O2 B4 N7 -103.9(4) . . . . ?
Si2 O2 B4 N8 76.5(5) . . . . ?
N7 C55 C56 N8 29.6(4) . . . . ?
N9 C59 C60 N10 0.5(5) . . . . ?
N9 C85 C86 C87 174.1(3) . . . . ?
N9 C85 C86 C91 -3.3(5) . . . . ?
N9 C85 C90 C89 -173.9(3) . . . . ?
N9 C85 C90 C94 5.8(5) . . . . ?
N10 C97 C98 C99 -177.1(3) . . . . ?
N10 C97 C98 C103 5.0(6) . . . . ?
N10 C97 C102 C101 177.5(3) . . . . ?
N10 C97 C102 C106 0.7(15) . . . . ?
N10 C97 C102 C1A -6.6(13) . . . . ?
N11 C57 C58 N12 1.4(5) . . . . ?
N11 C61 C62 C63 -177.1(4) . . . . ?
N11 C61 C62 C67 0.0(6) . . . . ?
N11 C61 C66 C65 176.9(5) . . . . ?
N11 C61 C66 C70 3.2(6) . . . . ?
N12 C73 C74 C75 -178.8(4) . . . . ?
N12 C73 C74 C79 1.7(6) . . . . ?
N12 C73 C78 C77 -179.7(4) . . . . ?
N12 C73 C78 C82 2.8(6) . . . . ?
C55 N7 B4 O2 -169.6(3) . . . . ?
C55 N7 B4 N8 10.0(4) . . . . ?
C55 N7 B5 N9 56.0(5) . . . . ?
C55 N7 B5 N10 -108.7(4) . . . . ?
C56 N8 B4 O2 -171.2(3) . . . . ?
C56 N8 B4 N7 9.2(4) . . . . ?
C56 N8 B6 N11 -128.6(4) . . . . ?
C56 N8 B6 N12 42.9(5) . . . . ?
C57 N11 C61 C62 70.9(5) . . . . ?
C57 N11 C61 C66 -104.6(5) . . . . ?
C57 N11 B6 N8 172.1(4) . . . . ?
C57 N11 B6 N12 -0.6(4) . . . . ?
C58 N12 C73 C74 72.2(5) . . . . ?
C58 N12 C73 C78 -108.0(4) . . . . ?
C58 N12 B6 N8 -171.9(4) . . . . ?
C58 N12 B6 N11 1.4(4) . . . . ?
C59 N9 C85 C86 -104.3(4) . . . . ?
C59 N9 C85 C90 71.8(4) . . . . ?
C59 N9 B5 N7 -165.8(3) . . . . ?
C59 N9 B5 N10 2.3(4) . . . . ?
C60 N10 C97 C98 62.1(5) . . . . ?
C60 N10 C97 C102 -116.1(4) . . . . ?
C60 N10 B5 N7 164.9(4) . . . . ?
C60 N10 B5 N9 -2.0(4) . . . . ?
C61 N11 C57 C58 166.8(4) . . . . ?
C61 N11 B6 N8 7.2(7) . . . . ?
C61 N11 B6 N12 -165.5(4) . . . . ?
C61 C62 C63 C64 1.1(8) . . . . ?
C61 C62 C67 C68 133.9(5) . . . . ?
C61 C62 C67 C69 -104.8(5) . . . . ?
C61 C66 C70 C71 83.5(6) . . . . ?
C61 C66 C70 C72 -151.8(5) . . . . ?
C62 C61 C66 C65 1.4(7) . . . . ?
C62 C61 C66 C70 -172.2(4) . . . . ?
C62 C63 C64 C65 -0.2(10) . . . . ?
C63 C62 C67 C68 -49.1(6) . . . . ?
C63 C62 C67 C69 72.3(6) . . . . ?
C63 C64 C65 C66 -0.1(10) . . . . ?
C64 C65 C66 C61 -0.5(9) . . . . ?
C64 C65 C66 C70 173.3(6) . . . . ?
C65 C66 C70 C71 -90.0(6) . . . . ?
C65 C66 C70 C72 34.7(7) . . . . ?
C66 C61 C62 C63 -1.7(7) . . . . ?
C66 C61 C62 C67 175.4(4) . . . . ?
C67 C62 C63 C64 -176.2(5) . . . . ?
C73 N12 C58 C57 -176.9(4) . . . . ?
C73 N12 B6 N8 2.6(6) . . . . ?
C73 N12 B6 N11 175.9(4) . . . . ?
C73 C74 C75 C76 -1.5(7) . . . . ?
C73 C74 C79 C80 -108.2(5) . . . . ?
C73 C74 C79 C81 127.6(5) . . . . ?
C73 C78 C82 C83 -154.7(4) . . . . ?
C73 C78 C82 C84 79.6(5) . . . . ?
C74 C73 C78 C77 0.1(6) . . . . ?
C74 C73 C78 C82 -177.4(4) . . . . ?
C74 C75 C76 C77 0.1(8) . . . . ?
C75 C74 C79 C80 72.3(6) . . . . ?
C75 C74 C79 C81 -51.9(6) . . . . ?
C75 C76 C77 C78 1.5(8) . . . . ?
C76 C77 C78 C73 -1.6(7) . . . . ?
C76 C77 C78 C82 175.9(5) . . . . ?
C77 C78 C82 C83 27.9(6) . . . . ?
C77 C78 C82 C84 -97.9(5) . . . . ?
C78 C73 C74 C75 1.4(6) . . . . ?
C78 C73 C74 C79 -178.1(4) . . . . ?
C79 C74 C75 C76 178.0(5) . . . . ?
C85 N9 C59 C60 171.9(3) . . . . ?
C85 N9 B5 N7 21.4(6) . . . . ?
C85 N9 B5 N10 -170.5(3) . . . . ?
C85 C86 C87 C88 0.0(6) . . . . ?
C85 C86 C91 C92 83.9(5) . . . . ?
C85 C86 C91 C93 -149.2(4) . . . . ?
C85 C90 C94 C95 -113.3(4) . . . . ?
C85 C90 C94 C96 123.4(4) . . . . ?
C86 C85 C90 C89 2.2(5) . . . . ?
C86 C85 C90 C94 -178.1(3) . . . . ?
C86 C87 C88 C89 1.7(7) . . . . ?
C87 C86 C91 C92 -93.5(5) . . . . ?
C87 C86 C91 C93 33.4(6) . . . . ?
C87 C88 C89 C90 -1.5(6) . . . . ?
C88 C89 C90 C85 -0.5(6) . . . . ?
C88 C89 C90 C94 179.9(4) . . . . ?
C89 C90 C94 C95 66.4(5) . . . . ?
C89 C90 C94 C96 -56.9(5) . . . . ?
C90 C85 C86 C87 -2.0(6) . . . . ?
C90 C85 C86 C91 -179.4(4) . . . . ?
C91 C86 C87 C88 177.4(4) . . . . ?
C97 N10 C60 C59 -174.0(4) . . . . ?
C97 N10 B5 N7 -21.4(7) . . . . ?
C97 N10 B5 N9 171.7(4) . . . . ?
C97 C98 C99 C100 -1.1(6) . . . . ?
C97 C98 C103 C104 -123.1(6) . . . . ?
C97 C98 C103 C105 112.6(7) . . . . ?
C97 C102 C106 C1B -116.2(17) . . . . ?
C97 C102 C106 C1C 119(2) . . . . ?
C97 C102 C1A C107 75(2) . . . . ?
C97 C102 C1A C108 -163.7(13) . . . . ?
C98 C97 C102 C101 -0.7(6) . . . . ?
C98 C97 C102 C106 -177.4(14) . . . . ?
C98 C97 C102 C1A 175.2(12) . . . . ?
C98 C99 C100 C101 0.7(6) . . . . ?
C99 C98 C103 C104 59.0(7) . . . . ?
C99 C98 C103 C105 -65.3(7) . . . . ?
C99 C100 C101 C102 -0.2(6) . . . . ?
C100 C101 C102 C97 0.2(6) . . . . ?
C100 C101 C102 C106 177.2(13) . . . . ?
C100 C101 C102 C1A -175.7(13) . . . . ?
C101 C102 C106 C1B 67(2) . . . . ?
C101 C102 C106 C1C -58(3) . . . . ?
C101 C102 C1A C107 -108.7(14) . . . . ?
C101 C102 C1A C108 12(2) . . . . ?
C102 C97 C98 C99 1.1(6) . . . . ?
C102 C97 C98 C103 -176.8(4) . . . . ?
C103 C98 C99 C100 176.9(4) . . . . ?
B4 N7 C55 C56 -24.3(4) . . . . ?
B4 N7 B5 N9 -110.8(5) . . . . ?
B4 N7 B5 N10 84.5(6) . . . . ?
B4 N8 C56 C55 -23.9(4) . . . . ?
B4 N8 B6 N11 48.5(7) . . . . ?
B4 N8 B6 N12 -140.0(4) . . . . ?
B5 N7 C55 C56 164.1(3) . . . . ?
B5 N7 B4 O2 -2.3(7) . . . . ?
B5 N7 B4 N8 177.3(4) . . . . ?
B5 N9 C59 C60 -1.8(4) . . . . ?
B5 N9 C85 C86 67.8(5) . . . . ?
B5 N9 C85 C90 -116.0(4) . . . . ?
B5 N10 C60 C59 1.0(4) . . . . ?
B5 N10 C97 C98 -111.2(5) . . . . ?
B5 N10 C97 C102 70.6(6) . . . . ?
B6 N8 C56 C55 154.0(3) . . . . ?
B6 N8 B4 O2 11.6(7) . . . . ?
B6 N8 B4 N7 -168.0(4) . . . . ?
B6 N11 C57 C58 -0.5(5) . . . . ?
B6 N11 C61 C62 -125.6(5) . . . . ?
B6 N11 C61 C66 58.9(6) . . . . ?
B6 N12 C58 C57 -1.8(5) . . . . ?
B6 N12 C73 C74 -101.7(5) . . . . ?
B6 N12 C73 C78 78.2(5) . . . . ?
